data_1570649
loop_
_publ_author_name
'Sun, Meng'
'Xie, Yongshu'
'Baryshnikov, Glib'
'Li, Chengjie'
'Sha, Feng'
'Wu, Xinyan'
'&#xc5;gren, Hans'
'Li, Shijun'
'Li, Qizhao'

_publ_section_title
;
 Mono- and bis-Pd(ii) complexes of N-confused
 dithiahexaphyrin(1.1.1.1.1.0) with the absorption and aromaticity
 modulated by Pd(ii) coordination, macrocycle contraction and ancillary
 ligands.
;
_journal_issue 6
_journal_name_full 'Chemical science'
_journal_page_first 2047
_journal_page_last 2054
_journal_paper_doi 10.1039/d3sc05473j
_journal_volume 15
_journal_year 2024
_chemical_formula_sum 'C52 H12 F20 N4 O Pd S2'
_chemical_formula_weight 1259.18
_space_group_crystal_system triclinic
_space_group_IT_number 2
_space_group_name_Hall '-P 1'
_space_group_name_H-M_alt 'P -1'
_atom_sites_solution_hydrogens mixed
_audit_creation_method SHELXL-2013
_audit_update_record
;
2023-06-27 deposited with the CCDC.	2024-01-02 downloaded from the CCDC.
;
_cell_angle_alpha 104.695(4)
_cell_angle_beta 103.672(5)
_cell_angle_gamma 112.112(4)
_cell_formula_units_Z 4
_cell_length_a 17.633(3)
_cell_length_b 18.145(3)
_cell_length_c 19.027(3)
_cell_measurement_reflns_used 9238
_cell_measurement_temperature 213(2)
_cell_measurement_theta_max 50.299
_cell_measurement_theta_min 4.539
_cell_volume 5067.6(15)
_computing_cell_refinement 'Bruker SAINT'
_computing_data_collection 'Bruker APEX2'
_computing_data_reduction 'Bruker SAINT'
_computing_molecular_graphics 'Bruker SHELXTL'
_computing_publication_material 'Bruker SHELXTL'
_computing_structure_refinement 'SHELXL-2013 (Sheldrick, 2013)'
_computing_structure_solution 'SHELXS-97 (Sheldrick 2008)'
_diffrn_ambient_temperature 213(2)
_diffrn_measured_fraction_theta_full 0.998
_diffrn_measured_fraction_theta_max 0.998
_diffrn_measurement_device_type 'Bruker APEX-II CCD'
_diffrn_measurement_method '\f and \w scans'
_diffrn_radiation_type MoK\a
_diffrn_radiation_wavelength 0.71073
_diffrn_reflns_av_R_equivalents 0.0677
_diffrn_reflns_av_unetI/netI 0.0531
_diffrn_reflns_Laue_measured_fraction_full 0.998
_diffrn_reflns_Laue_measured_fraction_max 0.998
_diffrn_reflns_limit_h_max 21
_diffrn_reflns_limit_h_min -21
_diffrn_reflns_limit_k_max 22
_diffrn_reflns_limit_k_min -21
_diffrn_reflns_limit_l_max 23
_diffrn_reflns_limit_l_min -23
_diffrn_reflns_number 99929
_diffrn_reflns_point_group_measured_fraction_full 0.998
_diffrn_reflns_point_group_measured_fraction_max 0.998
_diffrn_reflns_theta_full 25.242
_diffrn_reflns_theta_max 26.000
_diffrn_reflns_theta_min 2.049
_exptl_absorpt_coefficient_mu 0.566
_exptl_absorpt_correction_T_max 0.7456
_exptl_absorpt_correction_T_min 0.5742
_exptl_absorpt_correction_type multi-scan
_exptl_absorpt_process_details sadabs
_exptl_crystal_colour green
_exptl_crystal_density_diffrn 1.650
_exptl_crystal_description prismatic
_exptl_crystal_F_000 2472
_exptl_crystal_size_max 0.190
_exptl_crystal_size_mid 0.160
_exptl_crystal_size_min 0.120
_platon_squeeze_details
;
;
_refine_diff_density_max 0.666
_refine_diff_density_min -2.439
_refine_diff_density_rms 0.127
_refine_ls_extinction_method none
_refine_ls_goodness_of_fit_ref 1.031
_refine_ls_hydrogen_treatment mixed
_refine_ls_matrix_type full
_refine_ls_number_parameters 1445
_refine_ls_number_reflns 19894
_refine_ls_number_restraints 0
_refine_ls_restrained_S_all 1.031
_refine_ls_R_factor_all 0.0919
_refine_ls_R_factor_gt 0.0685
_refine_ls_shift/su_max 0.005
_refine_ls_shift/su_mean 0.001
_refine_ls_structure_factor_coef Fsqd
_refine_ls_weighting_details 'w=1/[\s^2^(Fo^2^)+(0.1597P)^2^+1.2985P] where P=(Fo^2^+2Fc^2^)/3'
_refine_ls_weighting_scheme calc
_refine_ls_wR_factor_gt 0.2122
_refine_ls_wR_factor_ref 0.2321
_reflns_Friedel_coverage 0.000
_reflns_number_gt 14341
_reflns_number_total 19894
_reflns_threshold_expression 'I > 2\s(I)'
_cod_data_source_file d3sc05473j2.cif
_cod_data_source_block mo_d8v22256_0m
_cod_depositor_comments 'Adding full bibliography for 1570646--1570650.cif.'
_cod_original_cell_volume 5067.6(14)
_cod_database_code 1570649
_shelx_space_group_comment
; 
The symmetry employed for this shelxl refinement is uniquely defined 
by the following loop, which should always be used as a source of 
symmetry information in preference to the above space-group names. 
They are only intended as comments. 
;
_shelx_estimated_absorpt_t_min 0.900
_shelx_estimated_absorpt_t_max 0.935
_shelxl_version_number 2013-4

loop_
_space_group_symop_operation_xyz
'x, y, z'
'-x, -y, -z'

loop_
_atom_site_label
_atom_site_type_symbol
_atom_site_fract_x
_atom_site_fract_y
_atom_site_fract_z
_atom_site_U_iso_or_equiv
_atom_site_adp_type
_atom_site_occupancy
_atom_site_site_symmetry_order
_atom_site_calc_flag
_atom_site_refinement_flags_posn
_atom_site_refinement_flags_adp
_atom_site_refinement_flags_occupancy
_atom_site_disorder_assembly
_atom_site_disorder_group
Pd1 Pd 0.36630(3) 0.46970(2) 1.06179(2) 0.03801(14) Uani 1 1 d . . . . .
Pd1A Pd 0.11512(3) 0.55919(3) 0.00554(3) 0.04876(15) Uani 1 1 d . . . . .
S1 S 0.35884(9) 0.53552(8) 0.97235(7) 0.0379(3) Uani 1 1 d . . . . .
S2 S 0.37120(9) 0.38065(8) 0.82498(8) 0.0402(3) Uani 1 1 d . . . . .
S1A S 0.09037(9) 0.42327(8) -0.06993(8) 0.0402(3) Uani 1 1 d . . . . .
S2A S 0.10931(9) 0.35099(8) 0.08942(7) 0.0377(3) Uani 1 1 d . . . . .
O1 O 0.3797(3) 0.3782(2) 0.9953(2) 0.0517(10) Uani 1 1 d . . . . .
O1A O 0.1124(3) 0.5331(2) 0.0961(2) 0.0616(12) Uani 1 1 d . . . . .
N1 N 0.3572(3) 0.5612(3) 1.1337(3) 0.0381(9) Uani 1 1 d . . . . .
N2 N 0.3477(3) 0.4164(3) 1.1410(2) 0.0361(9) Uani 1 1 d . . . . .
N3 N 0.3485(3) 0.2491(3) 0.9158(3) 0.0446(11) Uani 1 1 d . . . . .
N4 N 0.3403(3) 0.2056(3) 0.7753(2) 0.0397(10) Uani 1 1 d . . . . .
N1A N 0.1083(3) 0.5870(3) -0.0857(2) 0.0377(9) Uani 1 1 d . . . . .
N2A N 0.1202(3) 0.6749(3) 0.0535(2) 0.0374(9) Uani 1 1 d . . . . .
N3A N 0.1138(3) 0.5209(3) 0.2092(2) 0.0420(10) Uani 1 1 d . . . . .
H3D H 0.0970 0.4659 0.1908 0.050 Uiso 1 1 calc R U . . .
N4A N 0.1110(3) 0.3941(3) 0.2454(2) 0.0389(10) Uani 1 1 d . . . . .
C1 C 0.3566(3) 0.6378(3) 1.1374(3) 0.0398(12) Uani 1 1 d . . . . .
C2 C 0.3367(4) 0.6671(3) 1.2043(4) 0.0479(13) Uani 1 1 d . . . . .
H2 H 0.3309 0.7174 1.2209 0.057 Uiso 1 1 calc R U . . .
C3 C 0.3276(4) 0.6100(3) 1.2401(4) 0.0490(14) Uani 1 1 d . . . . .
H3 H 0.3147 0.6135 1.2857 0.059 Uiso 1 1 calc R U . . .
C4 C 0.3411(4) 0.5445(3) 1.1954(3) 0.0413(12) Uani 1 1 d . . . . .
C5 C 0.3390(4) 0.4675(3) 1.2013(3) 0.0398(11) Uani 1 1 d . . . . .
C6 C 0.3312(4) 0.4315(4) 1.2572(3) 0.0451(13) Uani 1 1 d . . . . .
H6 H 0.3244 0.4547 1.3041 0.054 Uiso 1 1 calc R U . . .
C7 C 0.3350(4) 0.3571(3) 1.2316(3) 0.0440(12) Uani 1 1 d . . . . .
H7 H 0.3323 0.3196 1.2582 0.053 Uiso 1 1 calc R U . . .
C8 C 0.3441(3) 0.3449(3) 1.1574(3) 0.0363(11) Uani 1 1 d . . . . .
C9 C 0.3435(3) 0.2719(3) 1.1096(3) 0.0348(10) Uani 1 1 d . . . . .
C10 C 0.3429(3) 0.2473(3) 1.0328(3) 0.0357(11) Uani 1 1 d . . . . .
C11 C 0.3314(3) 0.1670(3) 0.9865(3) 0.0366(11) Uani 1 1 d . . . . .
H11 H 0.3241 0.1204 1.0020 0.044 Uiso 1 1 calc R U . . .
C12 C 0.3327(3) 0.1681(3) 0.9135(3) 0.0384(11) Uani 1 1 d . . . . .
C13 C 0.3570(4) 0.2994(3) 0.9839(3) 0.0407(12) Uani 1 1 d . . . . .
C14 C 0.3196(3) 0.1065(3) 0.8432(3) 0.0391(11) Uani 1 1 d . . . . .
C15 C 0.3201(3) 0.1246(3) 0.7759(3) 0.0405(12) Uani 1 1 d . . . . .
C16 C 0.3039(4) 0.0669(4) 0.6987(3) 0.0490(13) Uani 1 1 d . . . . .
H16 H 0.2887 0.0082 0.6830 0.059 Uiso 1 1 calc R U . . .
C17 C 0.3151(4) 0.1146(4) 0.6546(3) 0.0493(14) Uani 1 1 d . . . . .
H17 H 0.3085 0.0954 0.6017 0.059 Uiso 1 1 calc R U . . .
C18 C 0.3392(4) 0.2010(4) 0.7040(3) 0.0454(13) Uani 1 1 d . . . . .
C19 C 0.3615(4) 0.2746(3) 0.6836(3) 0.0407(12) Uani 1 1 d . . . . .
C20 C 0.3826(3) 0.3564(4) 0.7338(3) 0.0414(12) Uani 1 1 d . . . . .
C21 C 0.4145(4) 0.4329(4) 0.7205(4) 0.0517(14) Uani 1 1 d . . . . .
H21 H 0.4259 0.4348 0.6750 0.062 Uiso 1 1 calc R U . . .
C22 C 0.4277(4) 0.5034(4) 0.7773(3) 0.0464(13) Uani 1 1 d . . . . .
H22 H 0.4501 0.5582 0.7749 0.056 Uiso 1 1 calc R U . . .
C23 C 0.4055(4) 0.4885(3) 0.8402(3) 0.0412(12) Uani 1 1 d . . . . .
C24 C 0.4096(3) 0.5510(3) 0.9038(3) 0.0404(12) Uani 1 1 d . . . . .
C25 C 0.4441(3) 0.6401(3) 0.9169(3) 0.0431(12) Uani 1 1 d . . . . .
H25 H 0.4703 0.6633 0.8848 0.052 Uiso 1 1 calc R U . . .
C26 C 0.4364(3) 0.6892(3) 0.9793(3) 0.0425(12) Uani 1 1 d . . . . .
H26 H 0.4577 0.7488 0.9934 0.051 Uiso 1 1 calc R U . . .
C27 C 0.3957(3) 0.6467(3) 1.0206(3) 0.0368(11) Uani 1 1 d . . . . .
C28 C 0.3780(3) 0.6795(3) 1.0863(3) 0.0387(12) Uani 1 1 d . . . . .
C29 C 0.3910(3) 0.7695(3) 1.1067(3) 0.0402(12) Uani 1 1 d . . . . .
C30 C 0.3461(4) 0.7919(4) 1.0522(4) 0.0501(14) Uani 1 1 d . . . . .
C31 C 0.3587(5) 0.8756(5) 1.0692(5) 0.0603(18) Uani 1 1 d . . . . .
C32 C 0.4146(6) 0.9366(4) 1.1393(6) 0.072(2) Uani 1 1 d . . . . .
C33 C 0.4598(5) 0.9178(4) 1.1960(5) 0.0656(19) Uani 1 1 d . . . . .
C34 C 0.4474(4) 0.8343(4) 1.1783(4) 0.0484(14) Uani 1 1 d . . . . .
C35 C 0.3382(3) 0.2057(3) 1.1455(3) 0.0379(11) Uani 1 1 d . . . . .
C36 C 0.4075(4) 0.2194(4) 1.2079(3) 0.0448(12) Uani 1 1 d . . . . .
C37 C 0.4028(4) 0.1607(4) 1.2425(3) 0.0484(13) Uani 1 1 d . . . . .
C38 C 0.3240(5) 0.0842(4) 1.2142(4) 0.0537(16) Uani 1 1 d . . . . .
C39 C 0.2542(4) 0.0684(3) 1.1514(4) 0.0472(13) Uani 1 1 d . . . . .
C40 C 0.2615(4) 0.1273(3) 1.1185(3) 0.0431(12) Uani 1 1 d . . . . .
C41 C 0.3052(4) 0.0191(3) 0.8410(3) 0.0398(11) Uani 1 1 d . . . . .
C42 C 0.3724(3) 0.0084(3) 0.8854(3) 0.0415(12) Uani 1 1 d . . . . .
C43 C 0.3636(4) -0.0717(3) 0.8803(3) 0.0448(13) Uani 1 1 d . . . . .
C44 C 0.2860(5) -0.1440(3) 0.8307(4) 0.0523(15) Uani 1 1 d . . . . .
C45 C 0.2181(4) -0.1349(4) 0.7885(3) 0.0522(14) Uani 1 1 d . . . . .
C46 C 0.2278(4) -0.0551(4) 0.7934(3) 0.0491(13) Uani 1 1 d . . . . .
C47 C 0.3613(4) 0.2645(4) 0.6041(3) 0.0435(12) Uani 1 1 d . . . . .
C48 C 0.4240(4) 0.2479(5) 0.5793(4) 0.0562(15) Uani 1 1 d . . . . .
C49 C 0.4248(4) 0.2410(5) 0.5051(4) 0.0640(18) Uani 1 1 d . . . . .
C50 C 0.3611(5) 0.2483(5) 0.4542(4) 0.0663(18) Uani 1 1 d . . . . .
C51 C 0.2992(5) 0.2638(6) 0.4774(4) 0.074(2) Uani 1 1 d . . . . .
C52 C 0.3000(5) 0.2706(5) 0.5505(4) 0.0595(17) Uani 1 1 d . . . . .
C1A C 0.1091(3) 0.5550(3) -0.1594(3) 0.0400(11) Uani 1 1 d . . . . .
C2A C 0.1000(4) 0.6114(4) -0.1972(3) 0.0428(12) Uani 1 1 d . . . . .
H2A H 0.0972 0.6046 -0.2485 0.051 Uiso 1 1 calc R U . . .
C3A C 0.0961(4) 0.6767(4) -0.1465(3) 0.0438(12) Uani 1 1 d . . . . .
H3A H 0.0906 0.7230 -0.1563 0.053 Uiso 1 1 calc R U . . .
C4A C 0.1018(3) 0.6619(3) -0.0769(3) 0.0410(12) Uani 1 1 d . . . . .
C5A C 0.1129(3) 0.7105(3) -0.0009(3) 0.0387(11) Uani 1 1 d . . . . .
C6A C 0.1251(4) 0.7939(3) 0.0337(3) 0.0424(12) Uani 1 1 d . . . . .
H6A H 0.1216 0.8313 0.0082 0.051 Uiso 1 1 calc R U . . .
C7A C 0.1430(4) 0.8106(3) 0.1111(3) 0.0409(12) Uani 1 1 d . . . . .
H7A H 0.1552 0.8625 0.1491 0.049 Uiso 1 1 calc R U . . .
C8A C 0.1402(3) 0.7356(3) 0.1254(3) 0.0385(11) Uani 1 1 d . . . . .
C9A C 0.1532(3) 0.7276(3) 0.1977(3) 0.0376(11) Uani 1 1 d . . . . .
C10A C 0.1429(3) 0.6554(3) 0.2167(3) 0.0367(11) Uani 1 1 d . . . . .
C11A C 0.1530(3) 0.6523(3) 0.2921(3) 0.0372(11) Uani 1 1 d . . . . .
H11A H 0.1686 0.6987 0.3379 0.045 Uiso 1 1 calc R U . . .
C12A C 0.1359(3) 0.5688(3) 0.2872(3) 0.0347(10) Uani 1 1 d . . . . .
C13A C 0.1208(4) 0.5679(3) 0.1661(3) 0.0398(12) Uani 1 1 d . . . . .
C14A C 0.1367(3) 0.5275(3) 0.3400(3) 0.0376(11) Uani 1 1 d . . . . .
C15A C 0.1204(4) 0.4417(3) 0.3177(3) 0.0401(12) Uani 1 1 d . . . . .
C16A C 0.1085(4) 0.3891(4) 0.3648(3) 0.0497(14) Uani 1 1 d . . . . .
H16A H 0.1124 0.4065 0.4170 0.060 Uiso 1 1 calc R U . . .
C17A C 0.0906(4) 0.3105(3) 0.3179(3) 0.0484(14) Uani 1 1 d . . . . .
H17A H 0.0792 0.2623 0.3316 0.058 Uiso 1 1 calc R U . . .
C18A C 0.0920(3) 0.3128(3) 0.2434(3) 0.0374(11) Uani 1 1 d . . . . .
C19A C 0.0794(3) 0.2476(3) 0.1762(3) 0.0371(11) Uani 1 1 d . . . . .
C20A C 0.0861(3) 0.2563(3) 0.1072(3) 0.0400(12) Uani 1 1 d . . . . .
C21A C 0.0802(4) 0.1941(3) 0.0432(3) 0.0434(12) Uani 1 1 d . . . . .
H21A H 0.0669 0.1379 0.0403 0.052 Uiso 1 1 calc R U . . .
C22A C 0.0956(4) 0.2217(4) -0.0162(3) 0.0484(14) Uani 1 1 d . . . . .
H22A H 0.0957 0.1865 -0.0619 0.058 Uiso 1 1 calc R U . . .
C23A C 0.1109(3) 0.3060(3) -0.0020(3) 0.0401(11) Uani 1 1 d . . . . .
C24A C 0.1246(3) 0.3460(3) -0.0553(3) 0.0383(11) Uani 1 1 d . . . . .
C25A C 0.1546(4) 0.3233(4) -0.1143(3) 0.0457(13) Uani 1 1 d . . . . .
H25A H 0.1726 0.2803 -0.1201 0.055 Uiso 1 1 calc R U . . .
C26A C 0.1567(3) 0.3663(3) -0.1636(3) 0.0385(11) Uani 1 1 d . . . . .
H26A H 0.1764 0.3555 -0.2050 0.046 Uiso 1 1 calc R U . . .
C27A C 0.1268(3) 0.4284(3) -0.1470(3) 0.0348(11) Uani 1 1 d . . . . .
C28A C 0.1237(3) 0.4847(3) -0.1853(3) 0.0359(11) Uani 1 1 d . . . . .
C29A C 0.1478(3) 0.4728(4) -0.2563(3) 0.0405(12) Uani 1 1 d . . . . .
C30A C 0.0987(4) 0.3995(4) -0.3247(3) 0.0507(14) Uani 1 1 d . . . . .
C31A C 0.1227(4) 0.3897(5) -0.3888(3) 0.0582(17) Uani 1 1 d . . . . .
C32A C 0.1970(5) 0.4547(6) -0.3855(4) 0.067(2) Uani 1 1 d . . . . .
C33A C 0.2481(4) 0.5274(5) -0.3212(4) 0.0592(16) Uani 1 1 d . . . . .
C34A C 0.2222(4) 0.5361(4) -0.2566(3) 0.0478(13) Uani 1 1 d . . . . .
C35A C 0.1810(3) 0.8090(3) 0.2650(3) 0.0367(11) Uani 1 1 d . . . . .
C36A C 0.2687(4) 0.8664(4) 0.3057(3) 0.0468(13) Uani 1 1 d . . . . .
C37A C 0.2969(4) 0.9432(4) 0.3658(4) 0.0551(15) Uani 1 1 d . . . . .
C38A C 0.2346(4) 0.9626(4) 0.3875(3) 0.0517(14) Uani 1 1 d . . . . .
C39A C 0.1488(4) 0.9072(4) 0.3481(3) 0.0489(13) Uani 1 1 d . . . . .
C40A C 0.1226(4) 0.8321(3) 0.2888(3) 0.0454(13) Uani 1 1 d . . . . .
C41A C 0.1596(4) 0.5789(3) 0.4244(3) 0.0424(12) Uani 1 1 d . . . . .
C42A C 0.2464(5) 0.6242(4) 0.4744(4) 0.0633(17) Uani 1 1 d . . . . .
C43A C 0.2684(7) 0.6704(5) 0.5522(5) 0.095(3) Uani 1 1 d . . . . .
C44A C 0.2079(8) 0.6698(6) 0.5816(4) 0.083(3) Uani 1 1 d . . . . .
C45A C 0.1207(8) 0.6248(6) 0.5358(5) 0.093(3) Uani 1 1 d . . . . .
C46A C 0.0971(5) 0.5801(5) 0.4545(4) 0.0627(17) Uani 1 1 d . . . . .
C47A C 0.0580(3) 0.1614(3) 0.1821(3) 0.0372(11) Uani 1 1 d . . . . .
C48A C 0.1204(3) 0.1474(3) 0.2274(3) 0.0385(11) Uani 1 1 d . . . . .
C49A C 0.1006(4) 0.0700(4) 0.2365(3) 0.0446(13) Uani 1 1 d . . . . .
C50A C 0.0169(4) 0.0040(3) 0.1989(3) 0.0454(13) Uani 1 1 d . . . . .
C51A C -0.0469(4) 0.0149(3) 0.1518(3) 0.0440(12) Uani 1 1 d . . . . .
C52A C -0.0256(4) 0.0926(4) 0.1446(3) 0.0457(13) Uani 1 1 d . . . . .
F1 F 0.2917(2) 0.7331(3) 0.9812(2) 0.0646(10) Uani 1 1 d . . . . .
F2 F 0.3126(3) 0.8925(3) 1.0127(3) 0.0919(15) Uani 1 1 d . . . . .
F3 F 0.4303(4) 1.0186(3) 1.1550(4) 0.113(2) Uani 1 1 d . . . . .
F4 F 0.5155(4) 0.9789(3) 1.2654(3) 0.0993(16) Uani 1 1 d . . . . .
F5 F 0.4926(2) 0.8185(2) 1.2342(2) 0.0606(9) Uani 1 1 d . . . . .
F6 F 0.4839(2) 0.2911(2) 1.2351(2) 0.0591(9) Uani 1 1 d . . . . .
F7 F 0.4708(3) 0.1761(3) 1.3021(2) 0.0728(11) Uani 1 1 d . . . . .
F8 F 0.3184(3) 0.0282(3) 1.2484(3) 0.0751(11) Uani 1 1 d . . . . .
F9 F 0.1792(3) -0.0042(2) 1.1245(3) 0.0683(10) Uani 1 1 d . . . . .
F10 F 0.1908(2) 0.1088(2) 1.0570(2) 0.0557(8) Uani 1 1 d . . . . .
F11 F 0.4491(2) 0.0772(2) 0.9338(2) 0.0508(8) Uani 1 1 d . . . . .
F12 F 0.4299(3) -0.0796(2) 0.9222(2) 0.0671(10) Uani 1 1 d . . . . .
F13 F 0.2774(3) -0.2216(2) 0.8255(2) 0.0717(11) Uani 1 1 d . . . . .
F14 F 0.1400(3) -0.2049(2) 0.7419(2) 0.0752(11) Uani 1 1 d . . . . .
F15 F 0.1591(2) -0.0495(2) 0.7507(2) 0.0621(9) Uani 1 1 d . . . . .
F16 F 0.4855(3) 0.2388(3) 0.6271(2) 0.0837(14) Uani 1 1 d . . . . .
F17 F 0.4861(3) 0.2246(4) 0.4841(2) 0.0929(15) Uani 1 1 d . . . . .
F18 F 0.3620(3) 0.2408(4) 0.3819(2) 0.0959(16) Uani 1 1 d . . . . .
F19 F 0.2380(4) 0.2727(5) 0.4271(3) 0.136(3) Uani 1 1 d . . . . .
F20 F 0.2360(3) 0.2851(4) 0.5695(2) 0.0865(14) Uani 1 1 d . . . . .
F1A F 0.0246(2) 0.3369(2) -0.3288(2) 0.0662(10) Uani 1 1 d . . . . .
F2A F 0.0724(3) 0.3176(3) -0.4534(2) 0.0914(15) Uani 1 1 d . . . . .
F3A F 0.2211(3) 0.4448(4) -0.4490(2) 0.0959(15) Uani 1 1 d . . . . .
F4A F 0.3199(3) 0.5895(3) -0.3190(3) 0.0796(12) Uani 1 1 d . . . . .
F5A F 0.2746(2) 0.6087(2) -0.1929(2) 0.0557(8) Uani 1 1 d . . . . .
F6A F 0.3306(2) 0.8507(2) 0.2853(3) 0.0774(13) Uani 1 1 d . . . . .
F7A F 0.3832(3) 0.9989(3) 0.4022(3) 0.0871(14) Uani 1 1 d . . . . .
F8A F 0.2616(3) 1.0376(2) 0.4457(2) 0.0737(11) Uani 1 1 d . . . . .
F9A F 0.0880(3) 0.9275(3) 0.3679(3) 0.0798(12) Uani 1 1 d . . . . .
F10A F 0.0355(2) 0.7796(2) 0.2492(2) 0.0701(11) Uani 1 1 d . . . . .
F11A F 0.3105(3) 0.6263(4) 0.4471(3) 0.1018(17) Uani 1 1 d . . . . .
F12A F 0.3544(4) 0.7143(4) 0.5996(3) 0.137(2) Uani 1 1 d . . . . .
F13A F 0.2292(6) 0.7136(4) 0.6570(3) 0.146(3) Uani 1 1 d . . . . .
F14A F 0.0554(5) 0.6217(6) 0.5598(4) 0.157(3) Uani 1 1 d . . . . .
F15A F 0.0118(3) 0.5353(4) 0.4094(3) 0.1052(17) Uani 1 1 d . . . . .
F16A F 0.2030(2) 0.2103(2) 0.2643(2) 0.0521(8) Uani 1 1 d . . . . .
F17A F 0.1640(2) 0.0601(2) 0.2827(2) 0.0618(9) Uani 1 1 d . . . . .
F18A F -0.0022(3) -0.0718(2) 0.2067(2) 0.0635(10) Uani 1 1 d . . . . .
F19A F -0.1294(2) -0.0501(2) 0.1157(2) 0.0684(10) Uani 1 1 d . . . . .
F20A F -0.0916(2) 0.1014(2) 0.1003(2) 0.0644(10) Uani 1 1 d . . . . .
H3C H 0.367(4) 0.273(4) 0.888(3) 0.039(16) Uiso 1 1 d . . . . .

loop_
_atom_site_aniso_label
_atom_site_aniso_U_11
_atom_site_aniso_U_22
_atom_site_aniso_U_33
_atom_site_aniso_U_23
_atom_site_aniso_U_13
_atom_site_aniso_U_12
Pd1 0.0454(2) 0.0312(2) 0.0403(2) 0.01521(17) 0.01508(18) 0.01991(18)
Pd1A 0.0578(3) 0.0408(3) 0.0470(3) 0.0166(2) 0.0164(2) 0.0241(2)
S1 0.0465(7) 0.0276(6) 0.0374(7) 0.0137(5) 0.0109(6) 0.0170(5)
S2 0.0543(8) 0.0369(7) 0.0354(7) 0.0168(5) 0.0192(6) 0.0236(6)
S1A 0.0537(8) 0.0288(6) 0.0363(7) 0.0101(5) 0.0191(6) 0.0173(6)
S2A 0.0477(7) 0.0280(6) 0.0366(7) 0.0143(5) 0.0110(5) 0.0184(5)
O1 0.084(3) 0.037(2) 0.048(2) 0.0216(17) 0.027(2) 0.036(2)
O1A 0.102(3) 0.035(2) 0.038(2) 0.0104(18) 0.032(2) 0.021(2)
N1 0.044(2) 0.031(2) 0.046(3) 0.0185(19) 0.018(2) 0.0207(19)
N2 0.043(2) 0.028(2) 0.042(2) 0.0150(18) 0.0185(19) 0.0196(18)
N3 0.063(3) 0.035(2) 0.039(3) 0.016(2) 0.016(2) 0.026(2)
N4 0.051(3) 0.037(2) 0.036(2) 0.0154(19) 0.0158(19) 0.024(2)
N1A 0.041(2) 0.033(2) 0.040(2) 0.0139(18) 0.0136(19) 0.0180(19)
N2A 0.044(2) 0.027(2) 0.039(2) 0.0109(18) 0.0102(19) 0.0192(19)
N3A 0.062(3) 0.027(2) 0.032(2) 0.0067(17) 0.017(2) 0.019(2)
N4A 0.049(2) 0.027(2) 0.036(2) 0.0135(18) 0.0067(19) 0.0184(19)
C1 0.043(3) 0.026(2) 0.050(3) 0.010(2) 0.015(2) 0.021(2)
C2 0.054(3) 0.031(3) 0.064(4) 0.015(3) 0.025(3) 0.025(3)
C3 0.061(3) 0.032(3) 0.055(3) 0.012(2) 0.025(3) 0.022(3)
C4 0.050(3) 0.036(3) 0.043(3) 0.016(2) 0.020(2) 0.023(2)
C5 0.048(3) 0.037(3) 0.041(3) 0.016(2) 0.022(2) 0.023(2)
C6 0.062(3) 0.042(3) 0.041(3) 0.017(2) 0.028(3) 0.027(3)
C7 0.059(3) 0.034(3) 0.045(3) 0.023(2) 0.022(3) 0.021(3)
C8 0.040(3) 0.031(2) 0.039(3) 0.015(2) 0.015(2) 0.017(2)
C9 0.040(3) 0.032(2) 0.038(3) 0.018(2) 0.014(2) 0.019(2)
C10 0.041(3) 0.030(2) 0.038(3) 0.014(2) 0.012(2) 0.018(2)
C11 0.045(3) 0.029(2) 0.034(3) 0.010(2) 0.010(2) 0.019(2)
C12 0.048(3) 0.028(2) 0.041(3) 0.013(2) 0.014(2) 0.021(2)
C13 0.060(3) 0.037(3) 0.036(3) 0.018(2) 0.020(2) 0.029(3)
C14 0.044(3) 0.033(3) 0.040(3) 0.012(2) 0.012(2) 0.021(2)
C15 0.047(3) 0.037(3) 0.037(3) 0.011(2) 0.014(2) 0.022(2)
C16 0.061(4) 0.040(3) 0.043(3) 0.011(2) 0.017(3) 0.025(3)
C17 0.069(4) 0.044(3) 0.036(3) 0.012(2) 0.020(3) 0.029(3)
C18 0.057(3) 0.046(3) 0.040(3) 0.019(2) 0.016(3) 0.030(3)
C19 0.048(3) 0.040(3) 0.032(3) 0.013(2) 0.015(2) 0.019(2)
C20 0.043(3) 0.053(3) 0.034(3) 0.021(2) 0.019(2) 0.023(3)
C21 0.066(4) 0.052(3) 0.047(3) 0.029(3) 0.027(3) 0.027(3)
C22 0.053(3) 0.040(3) 0.043(3) 0.017(2) 0.018(3) 0.017(3)
C23 0.046(3) 0.029(3) 0.042(3) 0.012(2) 0.010(2) 0.015(2)
C24 0.043(3) 0.037(3) 0.039(3) 0.016(2) 0.013(2) 0.016(2)
C25 0.042(3) 0.031(3) 0.053(3) 0.020(2) 0.014(2) 0.013(2)
C26 0.041(3) 0.028(2) 0.051(3) 0.013(2) 0.009(2) 0.015(2)
C27 0.038(3) 0.026(2) 0.044(3) 0.014(2) 0.009(2) 0.016(2)
C28 0.034(2) 0.026(2) 0.051(3) 0.012(2) 0.007(2) 0.016(2)
C29 0.037(3) 0.027(2) 0.067(4) 0.022(2) 0.023(3) 0.021(2)
C30 0.055(3) 0.050(3) 0.070(4) 0.037(3) 0.033(3) 0.034(3)
C31 0.075(4) 0.070(4) 0.099(5) 0.064(4) 0.063(4) 0.056(4)
C32 0.105(6) 0.049(4) 0.124(7) 0.050(5) 0.089(6) 0.056(4)
C33 0.086(5) 0.038(3) 0.081(5) 0.016(3) 0.053(4) 0.028(3)
C34 0.052(3) 0.039(3) 0.063(4) 0.018(3) 0.030(3) 0.026(3)
C35 0.050(3) 0.031(2) 0.045(3) 0.021(2) 0.021(2) 0.024(2)
C36 0.058(3) 0.039(3) 0.042(3) 0.017(2) 0.019(3) 0.026(3)
C37 0.065(4) 0.054(3) 0.045(3) 0.029(3) 0.024(3) 0.038(3)
C38 0.086(5) 0.045(3) 0.067(4) 0.038(3) 0.049(4) 0.044(3)
C39 0.061(3) 0.027(3) 0.068(4) 0.023(3) 0.034(3) 0.024(3)
C40 0.054(3) 0.039(3) 0.044(3) 0.017(2) 0.021(3) 0.028(3)
C41 0.056(3) 0.031(3) 0.040(3) 0.014(2) 0.020(2) 0.026(2)
C42 0.046(3) 0.038(3) 0.041(3) 0.016(2) 0.018(2) 0.019(2)
C43 0.062(3) 0.039(3) 0.044(3) 0.020(2) 0.022(3) 0.030(3)
C44 0.082(4) 0.030(3) 0.051(3) 0.020(3) 0.031(3) 0.026(3)
C45 0.064(4) 0.031(3) 0.046(3) 0.007(2) 0.021(3) 0.012(3)
C46 0.053(3) 0.046(3) 0.042(3) 0.013(3) 0.019(3) 0.019(3)
C47 0.054(3) 0.042(3) 0.037(3) 0.019(2) 0.020(2) 0.021(3)
C48 0.052(3) 0.075(4) 0.044(3) 0.025(3) 0.017(3) 0.031(3)
C49 0.062(4) 0.082(5) 0.046(4) 0.016(3) 0.025(3) 0.033(4)
C50 0.081(5) 0.092(5) 0.034(3) 0.026(3) 0.024(3) 0.045(4)
C51 0.091(5) 0.109(6) 0.045(4) 0.035(4) 0.024(4) 0.065(5)
C52 0.076(4) 0.090(5) 0.041(3) 0.032(3) 0.028(3) 0.058(4)
C1A 0.042(3) 0.041(3) 0.034(3) 0.014(2) 0.014(2) 0.017(2)
C2A 0.048(3) 0.050(3) 0.037(3) 0.023(2) 0.015(2) 0.027(3)
C3A 0.048(3) 0.044(3) 0.045(3) 0.023(3) 0.012(2) 0.027(3)
C4A 0.036(3) 0.041(3) 0.047(3) 0.016(2) 0.013(2) 0.021(2)
C5A 0.045(3) 0.030(2) 0.045(3) 0.016(2) 0.017(2) 0.020(2)
C6A 0.051(3) 0.038(3) 0.045(3) 0.020(2) 0.016(2) 0.025(3)
C7A 0.057(3) 0.032(3) 0.046(3) 0.020(2) 0.022(3) 0.027(2)
C8A 0.041(3) 0.030(2) 0.041(3) 0.015(2) 0.010(2) 0.014(2)
C9A 0.043(3) 0.026(2) 0.040(3) 0.012(2) 0.011(2) 0.015(2)
C10A 0.039(3) 0.028(2) 0.038(3) 0.010(2) 0.010(2) 0.014(2)
C11A 0.048(3) 0.030(2) 0.033(3) 0.010(2) 0.014(2) 0.021(2)
C12A 0.046(3) 0.026(2) 0.031(2) 0.011(2) 0.011(2) 0.018(2)
C13A 0.053(3) 0.028(2) 0.036(3) 0.014(2) 0.015(2) 0.015(2)
C14A 0.046(3) 0.034(3) 0.029(2) 0.009(2) 0.010(2) 0.020(2)
C15A 0.056(3) 0.035(3) 0.033(3) 0.016(2) 0.013(2) 0.025(2)
C16A 0.075(4) 0.045(3) 0.036(3) 0.022(2) 0.020(3) 0.031(3)
C17A 0.074(4) 0.034(3) 0.047(3) 0.022(2) 0.024(3) 0.031(3)
C18A 0.046(3) 0.033(3) 0.038(3) 0.016(2) 0.010(2) 0.024(2)
C19A 0.048(3) 0.027(2) 0.037(3) 0.014(2) 0.011(2) 0.019(2)
C20A 0.042(3) 0.029(2) 0.049(3) 0.016(2) 0.009(2) 0.019(2)
C21A 0.057(3) 0.028(2) 0.045(3) 0.014(2) 0.013(3) 0.023(2)
C22A 0.068(4) 0.037(3) 0.039(3) 0.009(2) 0.016(3) 0.029(3)
C23A 0.044(3) 0.034(3) 0.037(3) 0.014(2) 0.009(2) 0.017(2)
C24A 0.045(3) 0.038(3) 0.036(3) 0.017(2) 0.014(2) 0.022(2)
C25A 0.044(3) 0.039(3) 0.051(3) 0.018(3) 0.013(2) 0.019(2)
C26A 0.037(3) 0.038(3) 0.034(3) 0.010(2) 0.008(2) 0.017(2)
C27A 0.030(2) 0.036(3) 0.025(2) 0.007(2) 0.0036(19) 0.009(2)
C28A 0.037(3) 0.038(3) 0.030(2) 0.011(2) 0.009(2) 0.018(2)
C29A 0.045(3) 0.048(3) 0.032(3) 0.017(2) 0.011(2) 0.026(3)
C30A 0.046(3) 0.057(4) 0.043(3) 0.012(3) 0.008(3) 0.027(3)
C31A 0.066(4) 0.075(4) 0.029(3) 0.005(3) 0.013(3) 0.040(4)
C32A 0.078(5) 0.113(6) 0.043(4) 0.042(4) 0.033(3) 0.061(5)
C33A 0.064(4) 0.075(4) 0.060(4) 0.043(4) 0.026(3) 0.040(4)
C34A 0.059(3) 0.055(3) 0.043(3) 0.027(3) 0.023(3) 0.032(3)
C35A 0.044(3) 0.026(2) 0.039(3) 0.014(2) 0.010(2) 0.018(2)
C36A 0.050(3) 0.037(3) 0.045(3) 0.009(2) 0.017(3) 0.017(3)
C37A 0.051(3) 0.037(3) 0.054(4) 0.004(3) 0.011(3) 0.011(3)
C38A 0.078(4) 0.033(3) 0.041(3) 0.008(2) 0.024(3) 0.026(3)
C39A 0.061(4) 0.040(3) 0.050(3) 0.016(3) 0.024(3) 0.025(3)
C40A 0.048(3) 0.035(3) 0.052(3) 0.020(2) 0.016(3) 0.017(2)
C41A 0.061(3) 0.040(3) 0.030(3) 0.015(2) 0.012(2) 0.028(3)
C42A 0.076(5) 0.052(4) 0.042(3) 0.015(3) 0.016(3) 0.016(3)
C43A 0.116(7) 0.066(5) 0.043(4) 0.016(4) -0.007(5) 0.010(5)
C44A 0.134(8) 0.085(6) 0.034(4) 0.015(4) 0.022(5) 0.066(6)
C45A 0.162(10) 0.108(7) 0.075(6) 0.048(5) 0.074(7) 0.103(7)
C46A 0.084(5) 0.079(5) 0.046(4) 0.026(3) 0.024(3) 0.056(4)
C47A 0.051(3) 0.028(2) 0.037(3) 0.015(2) 0.016(2) 0.021(2)
C48A 0.044(3) 0.036(3) 0.040(3) 0.019(2) 0.011(2) 0.022(2)
C49A 0.054(3) 0.044(3) 0.050(3) 0.028(3) 0.018(3) 0.031(3)
C50A 0.067(4) 0.031(3) 0.044(3) 0.019(2) 0.024(3) 0.023(3)
C51A 0.053(3) 0.026(2) 0.040(3) 0.008(2) 0.011(2) 0.013(2)
C52A 0.052(3) 0.041(3) 0.042(3) 0.014(2) 0.007(2) 0.027(3)
F1 0.051(2) 0.074(2) 0.070(2) 0.039(2) 0.0107(18) 0.0299(19)
F2 0.109(3) 0.120(4) 0.150(4) 0.111(4) 0.085(3) 0.093(3)
F3 0.178(5) 0.056(3) 0.187(6) 0.069(3) 0.128(5) 0.084(3)
F4 0.135(4) 0.042(2) 0.092(3) -0.005(2) 0.054(3) 0.026(3)
F5 0.060(2) 0.051(2) 0.054(2) 0.0112(16) 0.0118(17) 0.0210(17)
F6 0.056(2) 0.0481(19) 0.058(2) 0.0220(16) 0.0053(16) 0.0173(17)
F7 0.089(3) 0.075(3) 0.061(2) 0.039(2) 0.015(2) 0.043(2)
F8 0.110(3) 0.062(2) 0.090(3) 0.057(2) 0.048(3) 0.051(2)
F9 0.073(2) 0.0350(18) 0.101(3) 0.0281(19) 0.041(2) 0.0219(18)
F10 0.0505(19) 0.0438(18) 0.066(2) 0.0223(16) 0.0137(16) 0.0193(15)
F11 0.0487(18) 0.0427(17) 0.058(2) 0.0195(15) 0.0138(15) 0.0218(15)
F12 0.073(2) 0.062(2) 0.085(3) 0.037(2) 0.027(2) 0.045(2)
F13 0.104(3) 0.0371(18) 0.074(3) 0.0240(18) 0.030(2) 0.032(2)
F14 0.078(3) 0.0404(19) 0.067(2) 0.0097(18) 0.010(2) 0.0053(19)
F15 0.051(2) 0.054(2) 0.061(2) 0.0163(17) 0.0033(17) 0.0184(17)
F16 0.077(3) 0.148(4) 0.055(2) 0.045(3) 0.027(2) 0.074(3)
F17 0.086(3) 0.150(5) 0.059(2) 0.032(3) 0.040(2) 0.067(3)
F18 0.116(4) 0.159(5) 0.043(2) 0.049(3) 0.041(2) 0.079(4)
F19 0.160(5) 0.275(8) 0.059(3) 0.088(4) 0.046(3) 0.165(6)
F20 0.095(3) 0.152(4) 0.057(2) 0.047(3) 0.036(2) 0.091(3)
F1A 0.063(2) 0.056(2) 0.047(2) -0.0022(17) 0.0109(17) 0.0158(19)
F2A 0.095(3) 0.115(4) 0.039(2) -0.001(2) 0.019(2) 0.048(3)
F3A 0.119(4) 0.159(5) 0.058(3) 0.059(3) 0.057(3) 0.086(4)
F4A 0.085(3) 0.095(3) 0.096(3) 0.066(3) 0.058(3) 0.044(3)
F5A 0.0524(19) 0.0466(19) 0.059(2) 0.0217(17) 0.0164(16) 0.0160(16)
F6A 0.044(2) 0.058(2) 0.094(3) -0.009(2) 0.0206(19) 0.0157(17)
F7A 0.054(2) 0.053(2) 0.091(3) -0.015(2) 0.007(2) 0.0018(18)
F8A 0.099(3) 0.045(2) 0.056(2) -0.0020(17) 0.022(2) 0.030(2)
F9A 0.081(3) 0.071(3) 0.090(3) 0.012(2) 0.037(2) 0.047(2)
F10A 0.0458(19) 0.057(2) 0.085(3) 0.008(2) 0.0161(18) 0.0193(17)
F11A 0.054(2) 0.133(4) 0.067(3) 0.024(3) 0.011(2) 0.008(3)
F12A 0.124(4) 0.126(5) 0.050(3) 0.006(3) -0.017(3) -0.004(4)
F13A 0.259(8) 0.146(5) 0.041(3) 0.014(3) 0.041(4) 0.124(6)
F14A 0.223(8) 0.255(9) 0.112(5) 0.078(5) 0.113(5) 0.190(7)
F15A 0.088(3) 0.163(5) 0.089(3) 0.040(3) 0.042(3) 0.081(4)
F16A 0.0420(17) 0.0447(18) 0.061(2) 0.0300(16) 0.0090(15) 0.0119(14)
F17A 0.067(2) 0.061(2) 0.071(2) 0.0445(19) 0.0143(18) 0.0374(19)
F18A 0.087(3) 0.0320(17) 0.065(2) 0.0265(16) 0.018(2) 0.0221(17)
F19A 0.058(2) 0.0356(18) 0.075(2) 0.0157(17) 0.0002(18) 0.0035(16)
F20A 0.0475(19) 0.049(2) 0.079(3) 0.0256(18) -0.0042(17) 0.0198(16)

loop_
_atom_type_symbol
_atom_type_description
_atom_type_scat_dispersion_real
_atom_type_scat_dispersion_imag
_atom_type_scat_source
C C 0.0033 0.0016 'International Tables Vol C Tables 4.2.6.8 and 6.1.1.4'
H H 0.0000 0.0000 'International Tables Vol C Tables 4.2.6.8 and 6.1.1.4'
N N 0.0061 0.0033 'International Tables Vol C Tables 4.2.6.8 and 6.1.1.4'
O O 0.0106 0.0060 'International Tables Vol C Tables 4.2.6.8 and 6.1.1.4'
F F 0.0171 0.0103 'International Tables Vol C Tables 4.2.6.8 and 6.1.1.4'
Pd Pd -0.9988 1.0072 'International Tables Vol C Tables 4.2.6.8 and 6.1.1.4'
S S 0.1246 0.1234 'International Tables Vol C Tables 4.2.6.8 and 6.1.1.4'

loop_
_geom_angle_atom_site_label_1
_geom_angle_atom_site_label_2
_geom_angle_atom_site_label_3
_geom_angle
_geom_angle_site_symmetry_1
_geom_angle_site_symmetry_3
_geom_angle_publ_flag
O1 Pd1 N1 176.67(17) . . ?
O1 Pd1 N2 95.21(16) . . ?
N1 Pd1 N2 82.40(17) . . ?
O1 Pd1 S1 94.18(12) . . ?
N1 Pd1 S1 88.59(13) . . ?
N2 Pd1 S1 166.32(12) . . ?
O1A Pd1A N1A 174.6(2) . . ?
O1A Pd1A N2A 93.08(17) . . ?
N1A Pd1A N2A 83.88(17) . . ?
O1A Pd1A S1A 94.39(12) . . ?
N1A Pd1A S1A 88.09(13) . . ?
N2A Pd1A S1A 169.57(12) . . ?
C27 S1 C24 93.5(3) . . ?
C27 S1 Pd1 110.73(18) . . ?
C24 S1 Pd1 134.62(18) . . ?
C23 S2 C20 93.1(3) . . ?
C27A S1A C24A 93.6(2) . . ?
C27A S1A Pd1A 109.99(17) . . ?
C24A S1A Pd1A 136.80(18) . . ?
C23A S2A C20A 93.0(3) . . ?
C13 O1 Pd1 135.7(4) . . ?
C13A O1A Pd1A 140.6(4) . . ?
C4 N1 C1 108.4(4) . . ?
C4 N1 Pd1 113.6(3) . . ?
C1 N1 Pd1 137.8(4) . . ?
C5 N2 C8 107.0(4) . . ?
C5 N2 Pd1 111.7(3) . . ?
C8 N2 Pd1 141.2(3) . . ?
C13 N3 C12 112.0(5) . . ?
C13 N3 H3C 116(4) . . ?
C12 N3 H3C 129(4) . . ?
C18 N4 C15 106.7(4) . . ?
C4A N1A C1A 108.0(4) . . ?
C4A N1A Pd1A 112.9(3) . . ?
C1A N1A Pd1A 139.1(4) . . ?
C5A N2A C8A 108.3(4) . . ?
C5A N2A Pd1A 109.8(3) . . ?
C8A N2A Pd1A 141.2(3) . . ?
C13A N3A C12A 112.5(4) . . ?
C13A N3A H3D 123.7 . . ?
C12A N3A H3D 123.7 . . ?
C15A N4A C18A 107.0(4) . . ?
N1 C1 C28 124.6(5) . . ?
N1 C1 C2 106.8(5) . . ?
C28 C1 C2 128.4(5) . . ?
C3 C2 C1 108.5(5) . . ?
C3 C2 H2 125.7 . . ?
C1 C2 H2 125.7 . . ?
C2 C3 C4 106.5(5) . . ?
C2 C3 H3 126.7 . . ?
C4 C3 H3 126.7 . . ?
N1 C4 C3 109.6(5) . . ?
N1 C4 C5 116.6(5) . . ?
C3 C4 C5 133.8(5) . . ?
N2 C5 C6 110.5(5) . . ?
N2 C5 C4 115.6(5) . . ?
C6 C5 C4 133.9(5) . . ?
C7 C6 C5 107.2(5) . . ?
C7 C6 H6 126.4 . . ?
C5 C6 H6 126.4 . . ?
C6 C7 C8 108.6(5) . . ?
C6 C7 H7 125.7 . . ?
C8 C7 H7 125.7 . . ?
N2 C8 C9 127.7(5) . . ?
N2 C8 C7 106.6(4) . . ?
C9 C8 C7 125.6(5) . . ?
C8 C9 C10 131.8(5) . . ?
C8 C9 C35 113.8(4) . . ?
C10 C9 C35 114.4(4) . . ?
C11 C10 C9 126.8(5) . . ?
C11 C10 C13 104.5(4) . . ?
C9 C10 C13 128.7(4) . . ?
C12 C11 C10 108.8(4) . . ?
C12 C11 H11 125.6 . . ?
C10 C11 H11 125.6 . . ?
N3 C12 C11 107.2(4) . . ?
N3 C12 C14 118.3(5) . . ?
C11 C12 C14 134.5(5) . . ?
O1 C13 N3 117.5(5) . . ?
O1 C13 C10 134.9(5) . . ?
N3 C13 C10 107.3(4) . . ?
C15 C14 C12 122.2(5) . . ?
C15 C14 C41 119.1(4) . . ?
C12 C14 C41 118.6(5) . . ?
N4 C15 C14 122.5(5) . . ?
N4 C15 C16 109.0(5) . . ?
C14 C15 C16 128.4(5) . . ?
C17 C16 C15 106.3(5) . . ?
C17 C16 H16 126.8 . . ?
C15 C16 H16 126.8 . . ?
C16 C17 C18 106.9(5) . . ?
C16 C17 H17 126.6 . . ?
C18 C17 H17 126.6 . . ?
N4 C18 C19 122.0(5) . . ?
N4 C18 C17 111.1(5) . . ?
C19 C18 C17 127.0(5) . . ?
C20 C19 C18 124.3(5) . . ?
C20 C19 C47 117.2(5) . . ?
C18 C19 C47 118.6(5) . . ?
C19 C20 C21 126.8(5) . . ?
C19 C20 S2 125.3(4) . . ?
C21 C20 S2 107.9(4) . . ?
C22 C21 C20 115.5(5) . . ?
C22 C21 H21 122.2 . . ?
C20 C21 H21 122.2 . . ?
C21 C22 C23 114.6(5) . . ?
C21 C22 H22 122.7 . . ?
C23 C22 H22 122.7 . . ?
C24 C23 C22 124.7(5) . . ?
C24 C23 S2 126.4(4) . . ?
C22 C23 S2 108.9(4) . . ?
C23 C24 C25 124.5(5) . . ?
C23 C24 S1 128.2(4) . . ?
C25 C24 S1 106.5(4) . . ?
C26 C25 C24 115.2(5) . . ?
C26 C25 H25 122.4 . . ?
C24 C25 H25 122.4 . . ?
C25 C26 C27 116.3(5) . . ?
C25 C26 H26 121.8 . . ?
C27 C26 H26 121.8 . . ?
C26 C27 C28 129.2(5) . . ?
C26 C27 S1 108.1(4) . . ?
C28 C27 S1 122.6(4) . . ?
C27 C28 C1 125.7(4) . . ?
C27 C28 C29 115.8(5) . . ?
C1 C28 C29 118.3(5) . . ?
C34 C29 C30 116.5(5) . . ?
C34 C29 C28 123.0(5) . . ?
C30 C29 C28 120.5(5) . . ?
F1 C30 C31 118.5(6) . . ?
F1 C30 C29 119.9(5) . . ?
C31 C30 C29 121.5(6) . . ?
C32 C31 F2 122.1(6) . . ?
C32 C31 C30 119.9(6) . . ?
F2 C31 C30 118.0(7) . . ?
C31 C32 F3 120.3(8) . . ?
C31 C32 C33 121.2(6) . . ?
F3 C32 C33 118.5(8) . . ?
F4 C33 C32 120.8(6) . . ?
F4 C33 C34 120.7(7) . . ?
C32 C33 C34 118.5(7) . . ?
F5 C34 C29 120.6(5) . . ?
F5 C34 C33 117.0(6) . . ?
C29 C34 C33 122.4(6) . . ?
C36 C35 C40 115.9(5) . . ?
C36 C35 C9 122.2(5) . . ?
C40 C35 C9 122.0(5) . . ?
F6 C36 C37 117.6(5) . . ?
F6 C36 C35 119.5(5) . . ?
C37 C36 C35 122.8(5) . . ?
F7 C37 C36 121.0(6) . . ?
F7 C37 C38 120.1(5) . . ?
C36 C37 C38 118.9(5) . . ?
F8 C38 C39 121.3(6) . . ?
F8 C38 C37 119.2(6) . . ?
C39 C38 C37 119.5(5) . . ?
F9 C39 C40 120.4(6) . . ?
F9 C39 C38 119.7(5) . . ?
C40 C39 C38 119.9(5) . . ?
C39 C40 F10 117.6(5) . . ?
C39 C40 C35 123.0(5) . . ?
F10 C40 C35 119.4(5) . . ?
C46 C41 C42 116.3(5) . . ?
C46 C41 C14 123.0(5) . . ?
C42 C41 C14 120.6(5) . . ?
F11 C42 C43 118.0(5) . . ?
F11 C42 C41 119.9(5) . . ?
C43 C42 C41 122.0(5) . . ?
F12 C43 C44 119.8(5) . . ?
F12 C43 C42 120.5(5) . . ?
C44 C43 C42 119.7(5) . . ?
F13 C44 C45 120.9(6) . . ?
F13 C44 C43 119.8(6) . . ?
C45 C44 C43 119.3(5) . . ?
F14 C45 C44 120.3(5) . . ?
F14 C45 C46 119.1(6) . . ?
C44 C45 C46 120.5(5) . . ?
F15 C46 C45 118.4(5) . . ?
F15 C46 C41 119.6(5) . . ?
C45 C46 C41 122.1(6) . . ?
C52 C47 C48 116.0(5) . . ?
C52 C47 C19 122.0(5) . . ?
C48 C47 C19 122.1(5) . . ?
F16 C48 C49 117.9(6) . . ?
F16 C48 C47 120.4(5) . . ?
C49 C48 C47 121.6(6) . . ?
F17 C49 C50 121.6(6) . . ?
F17 C49 C48 119.3(6) . . ?
C50 C49 C48 119.2(6) . . ?
F18 C50 C51 121.5(6) . . ?
F18 C50 C49 118.7(6) . . ?
C51 C50 C49 119.8(6) . . ?
F19 C51 C52 121.0(7) . . ?
F19 C51 C50 119.1(6) . . ?
C52 C51 C50 119.9(6) . . ?
F20 C52 C51 116.9(6) . . ?
F20 C52 C47 119.6(5) . . ?
C51 C52 C47 123.5(6) . . ?
N1A C1A C28A 123.6(5) . . ?
N1A C1A C2A 107.1(5) . . ?
C28A C1A C2A 129.1(5) . . ?
C3A C2A C1A 108.6(5) . . ?
C3A C2A H2A 125.7 . . ?
C1A C2A H2A 125.7 . . ?
C2A C3A C4A 107.3(5) . . ?
C2A C3A H3A 126.4 . . ?
C4A C3A H3A 126.4 . . ?
N1A C4A C3A 109.0(5) . . ?
N1A C4A C5A 115.9(5) . . ?
C3A C4A C5A 134.6(5) . . ?
N2A C5A C6A 110.1(5) . . ?
N2A C5A C4A 117.1(4) . . ?
C6A C5A C4A 132.7(5) . . ?
C7A C6A C5A 106.9(5) . . ?
C7A C6A H6A 126.5 . . ?
C5A C6A H6A 126.5 . . ?
C6A C7A C8A 108.6(5) . . ?
C6A C7A H7A 125.7 . . ?
C8A C7A H7A 125.7 . . ?
N2A C8A C9A 128.5(5) . . ?
N2A C8A C7A 106.1(4) . . ?
C9A C8A C7A 125.3(5) . . ?
C8A C9A C10A 130.0(5) . . ?
C8A C9A C35A 114.3(4) . . ?
C10A C9A C35A 115.6(4) . . ?
C9A C10A C11A 126.0(5) . . ?
C9A C10A C13A 129.5(5) . . ?
C11A C10A C13A 104.5(4) . . ?
C12A C11A C10A 109.0(4) . . ?
C12A C11A H11A 125.5 . . ?
C10A C11A H11A 125.5 . . ?
N3A C12A C14A 118.1(4) . . ?
N3A C12A C11A 106.3(4) . . ?
C14A C12A C11A 135.6(5) . . ?
O1A C13A N3A 117.8(5) . . ?
O1A C13A C10A 134.7(5) . . ?
N3A C13A C10A 107.4(4) . . ?
C12A C14A C15A 122.4(4) . . ?
C12A C14A C41A 118.3(4) . . ?
C15A C14A C41A 119.2(5) . . ?
N4A C15A C14A 123.1(5) . . ?
N4A C15A C16A 109.8(4) . . ?
C14A C15A C16A 127.1(5) . . ?
C17A C16A C15A 105.7(5) . . ?
C17A C16A H16A 127.1 . . ?
C15A C16A H16A 127.1 . . ?
C16A C17A C18A 108.5(5) . . ?
C16A C17A H17A 125.7 . . ?
C18A C17A H17A 125.7 . . ?
N4A C18A C19A 121.2(5) . . ?
N4A C18A C17A 108.9(4) . . ?
C19A C18A C17A 129.8(5) . . ?
C20A C19A C18A 126.2(4) . . ?
C20A C19A C47A 118.3(4) . . ?
C18A C19A C47A 115.4(4) . . ?
C21A C20A C19A 126.3(5) . . ?
C21A C20A S2A 108.9(4) . . ?
C19A C20A S2A 124.7(4) . . ?
C20A C21A C22A 114.5(5) . . ?
C20A C21A H21A 122.8 . . ?
C22A C21A H21A 122.8 . . ?
C21A C22A C23A 114.0(5) . . ?
C21A C22A H22A 123.0 . . ?
C23A C22A H22A 123.0 . . ?
C22A C23A C24A 123.7(5) . . ?
C22A C23A S2A 109.5(4) . . ?
C24A C23A S2A 126.8(4) . . ?
C25A C24A C23A 126.3(5) . . ?
C25A C24A S1A 106.8(4) . . ?
C23A C24A S1A 126.2(4) . . ?
C26A C25A C24A 116.9(5) . . ?
C26A C25A H25A 121.5 . . ?
C24A C25A H25A 121.5 . . ?
C25A C26A C27A 114.2(5) . . ?
C25A C26A H26A 122.9 . . ?
C27A C26A H26A 122.9 . . ?
C28A C27A C26A 127.8(5) . . ?
C28A C27A S1A 124.0(4) . . ?
C26A C27A S1A 108.2(4) . . ?
C1A C28A C27A 126.3(5) . . ?
C1A C28A C29A 117.0(5) . . ?
C27A C28A C29A 116.4(4) . . ?
C34A C29A C30A 116.0(5) . . ?
C34A C29A C28A 120.6(5) . . ?
C30A C29A C28A 123.4(5) . . ?
F1A C30A C31A 118.8(5) . . ?
F1A C30A C29A 118.8(5) . . ?
C31A C30A C29A 122.3(6) . . ?
F2A C31A C32A 121.5(6) . . ?
F2A C31A C30A 119.7(6) . . ?
C32A C31A C30A 118.8(6) . . ?
C33A C32A C31A 122.3(6) . . ?
C33A C32A F3A 118.9(7) . . ?
C31A C32A F3A 118.9(7) . . ?
F4A C33A C32A 121.5(6) . . ?
F4A C33A C34A 120.6(6) . . ?
C32A C33A C34A 117.9(6) . . ?
F5A C34A C29A 120.5(5) . . ?
F5A C34A C33A 116.9(5) . . ?
C29A C34A C33A 122.6(6) . . ?
C40A C35A C36A 115.9(5) . . ?
C40A C35A C9A 123.6(5) . . ?
C36A C35A C9A 120.5(5) . . ?
F6A C36A C35A 120.3(5) . . ?
F6A C36A C37A 117.3(5) . . ?
C35A C36A C37A 122.4(5) . . ?
F7A C37A C36A 120.4(6) . . ?
F7A C37A C38A 120.6(5) . . ?
C36A C37A C38A 118.9(5) . . ?
C39A C38A F8A 121.4(6) . . ?
C39A C38A C37A 119.2(5) . . ?
F8A C38A C37A 119.3(6) . . ?
C38A C39A F9A 119.1(5) . . ?
C38A C39A C40A 120.6(5) . . ?
F9A C39A C40A 120.3(5) . . ?
F10A C40A C39A 118.5(5) . . ?
F10A C40A C35A 118.6(5) . . ?
C39A C40A C35A 122.8(5) . . ?
C46A C41A C42A 118.0(6) . . ?
C46A C41A C14A 122.5(5) . . ?
C42A C41A C14A 119.5(5) . . ?
F11A C42A C41A 120.2(6) . . ?
F11A C42A C43A 119.5(8) . . ?
C41A C42A C43A 120.2(8) . . ?
C44A C43A F12A 119.7(8) . . ?
C44A C43A C42A 121.7(8) . . ?
F12A C43A C42A 118.6(10) . . ?
C43A C44A F13A 121.6(10) . . ?
C43A C44A C45A 121.1(7) . . ?
F13A C44A C45A 117.3(10) . . ?
F14A C45A C44A 125.4(9) . . ?
F14A C45A C46A 116.7(10) . . ?
C44A C45A C46A 117.9(8) . . ?
F15A C46A C41A 120.7(6) . . ?
F15A C46A C45A 118.2(7) . . ?
C41A C46A C45A 121.0(7) . . ?
C48A C47A C52A 115.9(5) . . ?
C48A C47A C19A 121.7(5) . . ?
C52A C47A C19A 122.3(5) . . ?
F16A C48A C47A 119.5(4) . . ?
F16A C48A C49A 118.2(4) . . ?
C47A C48A C49A 122.3(5) . . ?
F17A C49A C50A 120.3(5) . . ?
F17A C49A C48A 119.9(5) . . ?
C50A C49A C48A 119.7(5) . . ?
F18A C50A C49A 119.9(5) . . ?
F18A C50A C51A 120.4(5) . . ?
C49A C50A C51A 119.7(5) . . ?
F19A C51A C52A 121.4(5) . . ?
F19A C51A C50A 119.4(5) . . ?
C52A C51A C50A 119.2(5) . . ?
F20A C52A C51A 117.0(5) . . ?
F20A C52A C47A 119.8(5) . . ?
C51A C52A C47A 123.1(5) . . ?

loop_
_geom_bond_atom_site_label_1
_geom_bond_atom_site_label_2
_geom_bond_distance
_geom_bond_site_symmetry_2
_geom_bond_publ_flag
Pd1 O1 1.945(4) . ?
Pd1 N1 1.951(4) . ?
Pd1 N2 2.012(4) . ?
Pd1 S1 2.3200(13) . ?
Pd1A O1A 1.907(4) . ?
Pd1A N1A 1.916(4) . ?
Pd1A N2A 2.024(4) . ?
Pd1A S1A 2.3305(13) . ?
S1 C27 1.769(5) . ?
S1 C24 1.769(6) . ?
S2 C23 1.736(5) . ?
S2 C20 1.757(5) . ?
S1A C27A 1.744(5) . ?
S1A C24A 1.778(5) . ?
S2A C23A 1.736(5) . ?
S2A C20A 1.751(5) . ?
O1 C13 1.273(6) . ?
O1A C13A 1.266(6) . ?
N1 C4 1.351(7) . ?
N1 C1 1.377(6) . ?
N2 C5 1.361(6) . ?
N2 C8 1.393(6) . ?
N3 C13 1.319(7) . ?
N3 C12 1.376(7) . ?
N3 H3C 0.81(6) . ?
N4 C18 1.332(7) . ?
N4 C15 1.379(7) . ?
N1A C4A 1.378(7) . ?
N1A C1A 1.381(7) . ?
N2A C5A 1.357(7) . ?
N2A C8A 1.387(7) . ?
N3A C13A 1.319(7) . ?
N3A C12A 1.387(6) . ?
N3A H3D 0.8700 . ?
N4A C15A 1.360(7) . ?
N4A C18A 1.373(6) . ?
C1 C28 1.411(8) . ?
C1 C2 1.426(8) . ?
C2 C3 1.359(8) . ?
C2 H2 0.9400 . ?
C3 C4 1.410(7) . ?
C3 H3 0.9400 . ?
C4 C5 1.416(7) . ?
C5 C6 1.389(8) . ?
C6 C7 1.347(7) . ?
C6 H6 0.9400 . ?
C7 C8 1.429(7) . ?
C7 H7 0.9400 . ?
C8 C9 1.399(7) . ?
C9 C10 1.411(7) . ?
C9 C35 1.509(7) . ?
C10 C11 1.407(7) . ?
C10 C13 1.484(7) . ?
C11 C12 1.399(7) . ?
C11 H11 0.9400 . ?
C12 C14 1.411(7) . ?
C14 C15 1.402(8) . ?
C14 C41 1.497(7) . ?
C15 C16 1.460(7) . ?
C16 C17 1.345(8) . ?
C16 H16 0.9400 . ?
C17 C18 1.443(8) . ?
C17 H17 0.9400 . ?
C18 C19 1.424(8) . ?
C19 C20 1.398(8) . ?
C19 C47 1.475(7) . ?
C20 C21 1.401(8) . ?
C21 C22 1.347(8) . ?
C21 H21 0.9400 . ?
C22 C23 1.403(8) . ?
C22 H22 0.9400 . ?
C23 C24 1.398(7) . ?
C24 C25 1.425(7) . ?
C25 C26 1.361(8) . ?
C25 H25 0.9400 . ?
C26 C27 1.372(8) . ?
C26 H26 0.9400 . ?
C27 C28 1.401(8) . ?
C28 C29 1.490(6) . ?
C29 C34 1.377(8) . ?
C29 C30 1.391(8) . ?
C30 F1 1.331(7) . ?
C30 C31 1.387(9) . ?
C31 C32 1.335(11) . ?
C31 F2 1.361(8) . ?
C32 F3 1.344(7) . ?
C32 C33 1.378(12) . ?
C33 F4 1.327(9) . ?
C33 C34 1.384(8) . ?
C34 F5 1.332(7) . ?
C35 C36 1.380(8) . ?
C35 C40 1.403(8) . ?
C36 F6 1.337(7) . ?
C36 C37 1.373(8) . ?
C37 F7 1.322(7) . ?
C37 C38 1.402(9) . ?
C38 F8 1.326(6) . ?
C38 C39 1.373(9) . ?
C39 F9 1.332(6) . ?
C39 C40 1.352(8) . ?
C40 F10 1.354(6) . ?
C41 C46 1.382(8) . ?
C41 C42 1.392(8) . ?
C42 F11 1.339(6) . ?
C42 C43 1.377(7) . ?
C43 F12 1.330(7) . ?
C43 C44 1.376(8) . ?
C44 F13 1.334(6) . ?
C44 C45 1.365(9) . ?
C45 F14 1.353(7) . ?
C45 C46 1.369(8) . ?
C46 F15 1.344(7) . ?
C47 C52 1.359(8) . ?
C47 C48 1.400(8) . ?
C48 F16 1.333(7) . ?
C48 C49 1.390(9) . ?
C49 F17 1.344(7) . ?
C49 C50 1.371(10) . ?
C50 F18 1.350(7) . ?
C50 C51 1.365(10) . ?
C51 F19 1.352(8) . ?
C51 C52 1.361(9) . ?
C52 F20 1.357(7) . ?
C1A C28A 1.387(7) . ?
C1A C2A 1.426(7) . ?
C2A C3A 1.360(8) . ?
C2A H2A 0.9400 . ?
C3A C4A 1.405(8) . ?
C3A H3A 0.9400 . ?
C4A C5A 1.412(7) . ?
C5A C6A 1.398(7) . ?
C6A C7A 1.358(8) . ?
C6A H6A 0.9400 . ?
C7A C8A 1.440(7) . ?
C7A H7A 0.9400 . ?
C8A C9A 1.394(7) . ?
C9A C10A 1.405(7) . ?
C9A C35A 1.504(7) . ?
C10A C11A 1.421(7) . ?
C10A C13A 1.477(7) . ?
C11A C12A 1.402(7) . ?
C11A H11A 0.9400 . ?
C12A C14A 1.398(7) . ?
C14A C15A 1.398(7) . ?
C14A C41A 1.504(7) . ?
C15A C16A 1.458(7) . ?
C16A C17A 1.346(8) . ?
C16A H16A 0.9400 . ?
C17A C18A 1.434(8) . ?
C17A H17A 0.9400 . ?
C18A C19A 1.409(7) . ?
C19A C20A 1.389(8) . ?
C19A C47A 1.506(6) . ?
C20A C21A 1.385(7) . ?
C21A C22A 1.390(8) . ?
C21A H21A 0.9400 . ?
C22A C23A 1.389(7) . ?
C22A H22A 0.9400 . ?
C23A C24A 1.405(7) . ?
C24A C25A 1.386(8) . ?
C25A C26A 1.360(8) . ?
C25A H25A 0.9400 . ?
C26A C27A 1.412(7) . ?
C26A H26A 0.9400 . ?
C27A C28A 1.405(7) . ?
C28A C29A 1.499(7) . ?
C29A C34A 1.383(8) . ?
C29A C30A 1.391(8) . ?
C30A F1A 1.340(7) . ?
C30A C31A 1.374(9) . ?
C31A F2A 1.343(7) . ?
C31A C32A 1.368(10) . ?
C32A C33A 1.346(10) . ?
C32A F3A 1.365(7) . ?
C33A F4A 1.324(8) . ?
C33A C34A 1.402(9) . ?
C34A F5A 1.343(7) . ?
C35A C40A 1.373(8) . ?
C35A C36A 1.375(7) . ?
C36A F6A 1.341(7) . ?
C36A C37A 1.378(8) . ?
C37A F7A 1.344(7) . ?
C37A C38A 1.390(9) . ?
C38A C39A 1.342(9) . ?
C38A F8A 1.345(6) . ?
C39A F9A 1.357(7) . ?
C39A C40A 1.358(8) . ?
C40A F10A 1.350(6) . ?
C41A C46A 1.361(9) . ?
C41A C42A 1.375(9) . ?
C42A F11A 1.344(9) . ?
C42A C43A 1.377(11) . ?
C43A C44A 1.314(13) . ?
C43A F12A 1.352(11) . ?
C44A F13A 1.332(8) . ?
C44A C45A 1.360(14) . ?
C45A F14A 1.323(11) . ?
C45A C46A 1.424(11) . ?
C46A F15A 1.333(8) . ?
C47A C48A 1.375(7) . ?
C47A C52A 1.380(8) . ?
C48A F16A 1.332(6) . ?
C48A C49A 1.382(7) . ?
C49A F17A 1.349(6) . ?
C49A C50A 1.363(8) . ?
C50A F18A 1.344(6) . ?
C50A C51A 1.375(8) . ?
C51A F19A 1.343(6) . ?
C51A C52A 1.368(8) . ?
C52A F20A 1.355(6) . ?

loop_
_geom_hbond_atom_site_label_D
_geom_hbond_atom_site_label_H
_geom_hbond_atom_site_label_A
_geom_hbond_distance_DH
_geom_hbond_distance_HA
_geom_hbond_distance_DA
_geom_hbond_angle_DHA
_geom_hbond_site_symmetry_A
N3 H3C N4 0.81(6) 2.02(6) 2.539(7) 121(5) .
N3 H3C S2 0.81(6) 2.52(6) 3.246(5) 149(5) .
C21A H21A F10 0.94 2.40 2.916(6) 114.1 1_554
C16A H16A F3A 0.94 2.54 3.296(7) 137.9 1_556
C7A H7A F9 0.94 2.48 3.104(6) 124.1 1_564
C22 H22 F6 0.94 2.62 3.555(7) 177.5 2_667
C7 H7 F16A 0.94 2.45 3.125(6) 129.1 1_556
C2 H2 F6A 0.94 2.42 3.351(6) 170.3 1_556
N3A H3D N4A 0.87 1.91 2.549(6) 129.2 .
N3A H3D S2A 0.87 2.57 3.297(4) 141.6 .

loop_
_geom_torsion_atom_site_label_1
_geom_torsion_atom_site_label_2
_geom_torsion_atom_site_label_3
_geom_torsion_atom_site_label_4
_geom_torsion
_geom_torsion_site_symmetry_1
_geom_torsion_site_symmetry_2
_geom_torsion_site_symmetry_3
_geom_torsion_site_symmetry_4
_geom_torsion_publ_flag
C4 N1 C1 C28 174.6(5) . . . . ?
Pd1 N1 C1 C28 -10.9(9) . . . . ?
C4 N1 C1 C2 -1.5(6) . . . . ?
Pd1 N1 C1 C2 172.9(4) . . . . ?
N1 C1 C2 C3 1.2(6) . . . . ?
C28 C1 C2 C3 -174.7(5) . . . . ?
C1 C2 C3 C4 -0.4(7) . . . . ?
C1 N1 C4 C3 1.3(6) . . . . ?
Pd1 N1 C4 C3 -174.6(4) . . . . ?
C1 N1 C4 C5 179.8(5) . . . . ?
Pd1 N1 C4 C5 3.9(6) . . . . ?
C2 C3 C4 N1 -0.6(7) . . . . ?
C2 C3 C4 C5 -178.7(6) . . . . ?
C8 N2 C5 C6 0.9(6) . . . . ?
Pd1 N2 C5 C6 -176.7(4) . . . . ?
C8 N2 C5 C4 180.0(5) . . . . ?
Pd1 N2 C5 C4 2.4(6) . . . . ?
N1 C4 C5 N2 -4.2(7) . . . . ?
C3 C4 C5 N2 173.9(6) . . . . ?
N1 C4 C5 C6 174.5(6) . . . . ?
C3 C4 C5 C6 -7.4(11) . . . . ?
N2 C5 C6 C7 0.0(7) . . . . ?
C4 C5 C6 C7 -178.8(6) . . . . ?
C5 C6 C7 C8 -0.9(7) . . . . ?
C5 N2 C8 C9 174.8(5) . . . . ?
Pd1 N2 C8 C9 -8.8(9) . . . . ?
C5 N2 C8 C7 -1.4(6) . . . . ?
Pd1 N2 C8 C7 175.0(4) . . . . ?
C6 C7 C8 N2 1.5(6) . . . . ?
C6 C7 C8 C9 -174.8(5) . . . . ?
N2 C8 C9 C10 -2.7(9) . . . . ?
C7 C8 C9 C10 172.8(5) . . . . ?
N2 C8 C9 C35 -179.4(5) . . . . ?
C7 C8 C9 C35 -3.8(7) . . . . ?
C8 C9 C10 C11 -171.5(5) . . . . ?
C35 C9 C10 C11 5.1(7) . . . . ?
C8 C9 C10 C13 10.7(9) . . . . ?
C35 C9 C10 C13 -172.6(5) . . . . ?
C9 C10 C11 C12 178.4(5) . . . . ?
C13 C10 C11 C12 -3.5(6) . . . . ?
C13 N3 C12 C11 -0.3(7) . . . . ?
C13 N3 C12 C14 178.2(5) . . . . ?
C10 C11 C12 N3 2.5(6) . . . . ?
C10 C11 C12 C14 -175.6(6) . . . . ?
Pd1 O1 C13 N3 155.5(4) . . . . ?
Pd1 O1 C13 C10 -30.5(10) . . . . ?
C12 N3 C13 O1 173.8(5) . . . . ?
C12 N3 C13 C10 -1.8(6) . . . . ?
C11 C10 C13 O1 -171.2(6) . . . . ?
C9 C10 C13 O1 6.9(10) . . . . ?
C11 C10 C13 N3 3.3(6) . . . . ?
C9 C10 C13 N3 -178.6(5) . . . . ?
N3 C12 C14 C15 -1.6(8) . . . . ?
C11 C12 C14 C15 176.4(6) . . . . ?
N3 C12 C14 C41 178.0(5) . . . . ?
C11 C12 C14 C41 -3.9(9) . . . . ?
C18 N4 C15 C14 176.7(5) . . . . ?
C18 N4 C15 C16 -1.3(6) . . . . ?
C12 C14 C15 N4 5.3(8) . . . . ?
C41 C14 C15 N4 -174.4(5) . . . . ?
C12 C14 C15 C16 -177.1(5) . . . . ?
C41 C14 C15 C16 3.2(9) . . . . ?
N4 C15 C16 C17 0.2(7) . . . . ?
C14 C15 C16 C17 -177.6(6) . . . . ?
C15 C16 C17 C18 0.8(7) . . . . ?
C15 N4 C18 C19 -176.9(5) . . . . ?
C15 N4 C18 C17 1.9(6) . . . . ?
C16 C17 C18 N4 -1.7(7) . . . . ?
C16 C17 C18 C19 176.9(6) . . . . ?
N4 C18 C19 C20 -2.9(9) . . . . ?
C17 C18 C19 C20 178.6(6) . . . . ?
N4 C18 C19 C47 178.2(5) . . . . ?
C17 C18 C19 C47 -0.3(9) . . . . ?
C18 C19 C20 C21 172.2(6) . . . . ?
C47 C19 C20 C21 -8.8(8) . . . . ?
C18 C19 C20 S2 -9.0(8) . . . . ?
C47 C19 C20 S2 169.9(4) . . . . ?
C23 S2 C20 C19 -177.3(5) . . . . ?
C23 S2 C20 C21 1.6(4) . . . . ?
C19 C20 C21 C22 178.4(6) . . . . ?
S2 C20 C21 C22 -0.5(7) . . . . ?
C20 C21 C22 C23 -1.3(8) . . . . ?
C21 C22 C23 C24 -176.8(5) . . . . ?
C21 C22 C23 S2 2.4(7) . . . . ?
C20 S2 C23 C24 176.9(5) . . . . ?
C20 S2 C23 C22 -2.3(4) . . . . ?
C22 C23 C24 C25 -5.6(9) . . . . ?
S2 C23 C24 C25 175.3(4) . . . . ?
C22 C23 C24 S1 162.7(5) . . . . ?
S2 C23 C24 S1 -16.3(8) . . . . ?
C27 S1 C24 C23 -176.1(5) . . . . ?
Pd1 S1 C24 C23 60.0(6) . . . . ?
C27 S1 C24 C25 -6.0(4) . . . . ?
Pd1 S1 C24 C25 -130.0(3) . . . . ?
C23 C24 C25 C26 175.6(5) . . . . ?
S1 C24 C25 C26 5.1(6) . . . . ?
C24 C25 C26 C27 -0.9(7) . . . . ?
C25 C26 C27 C28 -179.6(5) . . . . ?
C25 C26 C27 S1 -3.9(6) . . . . ?
C24 S1 C27 C26 5.7(4) . . . . ?
Pd1 S1 C27 C26 146.6(3) . . . . ?
C24 S1 C27 C28 -178.2(4) . . . . ?
Pd1 S1 C27 C28 -37.4(5) . . . . ?
C26 C27 C28 C1 -162.9(5) . . . . ?
S1 C27 C28 C1 22.0(7) . . . . ?
C26 C27 C28 C29 11.5(8) . . . . ?
S1 C27 C28 C29 -163.7(4) . . . . ?
N1 C1 C28 C27 5.7(8) . . . . ?
C2 C1 C28 C27 -179.0(5) . . . . ?
N1 C1 C28 C29 -168.5(5) . . . . ?
C2 C1 C28 C29 6.8(8) . . . . ?
C27 C28 C29 C34 -122.4(6) . . . . ?
C1 C28 C29 C34 52.4(7) . . . . ?
C27 C28 C29 C30 56.9(7) . . . . ?
C1 C28 C29 C30 -128.3(6) . . . . ?
C34 C29 C30 F1 178.7(5) . . . . ?
C28 C29 C30 F1 -0.7(8) . . . . ?
C34 C29 C30 C31 0.9(8) . . . . ?
C28 C29 C30 C31 -178.5(5) . . . . ?
F1 C30 C31 C32 -178.3(6) . . . . ?
C29 C30 C31 C32 -0.4(9) . . . . ?
F1 C30 C31 F2 1.9(8) . . . . ?
C29 C30 C31 F2 179.7(5) . . . . ?
F2 C31 C32 F3 -3.2(9) . . . . ?
C30 C31 C32 F3 176.9(6) . . . . ?
F2 C31 C32 C33 179.2(6) . . . . ?
C30 C31 C32 C33 -0.6(10) . . . . ?
C31 C32 C33 F4 179.7(6) . . . . ?
F3 C32 C33 F4 2.1(10) . . . . ?
C31 C32 C33 C34 1.2(10) . . . . ?
F3 C32 C33 C34 -176.4(6) . . . . ?
C30 C29 C34 F5 179.5(5) . . . . ?
C28 C29 C34 F5 -1.1(8) . . . . ?
C30 C29 C34 C33 -0.4(8) . . . . ?
C28 C29 C34 C33 179.0(5) . . . . ?
F4 C33 C34 F5 0.9(9) . . . . ?
C32 C33 C34 F5 179.5(6) . . . . ?
F4 C33 C34 C29 -179.2(6) . . . . ?
C32 C33 C34 C29 -0.6(9) . . . . ?
C8 C9 C35 C36 -70.3(6) . . . . ?
C10 C9 C35 C36 112.5(6) . . . . ?
C8 C9 C35 C40 108.1(6) . . . . ?
C10 C9 C35 C40 -69.1(6) . . . . ?
C40 C35 C36 F6 177.5(5) . . . . ?
C9 C35 C36 F6 -4.0(8) . . . . ?
C40 C35 C36 C37 -0.2(8) . . . . ?
C9 C35 C36 C37 178.3(5) . . . . ?
F6 C36 C37 F7 2.2(8) . . . . ?
C35 C36 C37 F7 179.9(5) . . . . ?
F6 C36 C37 C38 -178.8(5) . . . . ?
C35 C36 C37 C38 -1.1(9) . . . . ?
F7 C37 C38 F8 0.6(8) . . . . ?
C36 C37 C38 F8 -178.5(5) . . . . ?
F7 C37 C38 C39 -179.1(5) . . . . ?
C36 C37 C38 C39 1.9(8) . . . . ?
F8 C38 C39 F9 0.5(8) . . . . ?
C37 C38 C39 F9 -179.9(5) . . . . ?
F8 C38 C39 C40 179.0(5) . . . . ?
C37 C38 C39 C40 -1.3(8) . . . . ?
F9 C39 C40 F10 -1.3(8) . . . . ?
C38 C39 C40 F10 -179.8(5) . . . . ?
F9 C39 C40 C35 178.5(5) . . . . ?
C38 C39 C40 C35 0.0(9) . . . . ?
C36 C35 C40 C39 0.8(8) . . . . ?
C9 C35 C40 C39 -177.7(5) . . . . ?
C36 C35 C40 F10 -179.4(5) . . . . ?
C9 C35 C40 F10 2.0(7) . . . . ?
C15 C14 C41 C46 -64.0(7) . . . . ?
C12 C14 C41 C46 116.3(6) . . . . ?
C15 C14 C41 C42 113.0(6) . . . . ?
C12 C14 C41 C42 -66.7(7) . . . . ?
C46 C41 C42 F11 -179.2(5) . . . . ?
C14 C41 C42 F11 3.7(8) . . . . ?
C46 C41 C42 C43 2.1(8) . . . . ?
C14 C41 C42 C43 -175.1(5) . . . . ?
F11 C42 C43 F12 -0.3(8) . . . . ?
C41 C42 C43 F12 178.4(5) . . . . ?
F11 C42 C43 C44 -179.4(5) . . . . ?
C41 C42 C43 C44 -0.7(9) . . . . ?
F12 C43 C44 F13 0.6(9) . . . . ?
C42 C43 C44 F13 179.8(5) . . . . ?
F12 C43 C44 C45 179.4(5) . . . . ?
C42 C43 C44 C45 -1.4(9) . . . . ?
F13 C44 C45 F14 1.7(9) . . . . ?
C43 C44 C45 F14 -177.1(5) . . . . ?
F13 C44 C45 C46 -179.2(5) . . . . ?
C43 C44 C45 C46 2.0(9) . . . . ?
F14 C45 C46 F15 -0.8(8) . . . . ?
C44 C45 C46 F15 -180.0(5) . . . . ?
F14 C45 C46 C41 178.6(5) . . . . ?
C44 C45 C46 C41 -0.6(9) . . . . ?
C42 C41 C46 F15 177.9(5) . . . . ?
C14 C41 C46 F15 -5.0(8) . . . . ?
C42 C41 C46 C45 -1.5(8) . . . . ?
C14 C41 C46 C45 175.6(5) . . . . ?
C20 C19 C47 C52 -68.3(8) . . . . ?
C18 C19 C47 C52 110.6(7) . . . . ?
C20 C19 C47 C48 111.7(6) . . . . ?
C18 C19 C47 C48 -69.3(8) . . . . ?
C52 C47 C48 F16 -178.4(6) . . . . ?
C19 C47 C48 F16 1.5(10) . . . . ?
C52 C47 C48 C49 2.0(10) . . . . ?
C19 C47 C48 C49 -178.1(6) . . . . ?
F16 C48 C49 F17 0.7(10) . . . . ?
C47 C48 C49 F17 -179.7(6) . . . . ?
F16 C48 C49 C50 178.7(7) . . . . ?
C47 C48 C49 C50 -1.7(11) . . . . ?
F17 C49 C50 F18 -1.5(12) . . . . ?
C48 C49 C50 F18 -179.4(7) . . . . ?
F17 C49 C50 C51 179.1(8) . . . . ?
C48 C49 C50 C51 1.2(12) . . . . ?
F18 C50 C51 F19 -0.8(13) . . . . ?
C49 C50 C51 F19 178.6(8) . . . . ?
F18 C50 C51 C52 179.6(8) . . . . ?
C49 C50 C51 C52 -1.0(13) . . . . ?
F19 C51 C52 F20 1.1(12) . . . . ?
C50 C51 C52 F20 -179.3(8) . . . . ?
F19 C51 C52 C47 -178.2(8) . . . . ?
C50 C51 C52 C47 1.4(13) . . . . ?
C48 C47 C52 F20 178.9(6) . . . . ?
C19 C47 C52 F20 -1.0(10) . . . . ?
C48 C47 C52 C51 -1.8(11) . . . . ?
C19 C47 C52 C51 178.2(7) . . . . ?
C4A N1A C1A C28A 173.5(5) . . . . ?
Pd1A N1A C1A C28A -5.4(9) . . . . ?
C4A N1A C1A C2A -1.8(6) . . . . ?
Pd1A N1A C1A C2A 179.3(4) . . . . ?
N1A C1A C2A C3A 1.4(6) . . . . ?
C28A C1A C2A C3A -173.5(5) . . . . ?
C1A C2A C3A C4A -0.5(6) . . . . ?
C1A N1A C4A C3A 1.5(6) . . . . ?
Pd1A N1A C4A C3A -179.3(3) . . . . ?
C1A N1A C4A C5A -171.1(4) . . . . ?
Pd1A N1A C4A C5A 8.1(6) . . . . ?
C2A C3A C4A N1A -0.6(6) . . . . ?
C2A C3A C4A C5A 170.1(6) . . . . ?
C8A N2A C5A C6A -2.0(6) . . . . ?
Pd1A N2A C5A C6A -174.2(4) . . . . ?
C8A N2A C5A C4A 173.5(5) . . . . ?
Pd1A N2A C5A C4A 1.3(6) . . . . ?
N1A C4A C5A N2A -6.2(7) . . . . ?
C3A C4A C5A N2A -176.5(5) . . . . ?
N1A C4A C5A C6A 168.0(5) . . . . ?
C3A C4A C5A C6A -2.2(11) . . . . ?
N2A C5A C6A C7A 2.0(6) . . . . ?
C4A C5A C6A C7A -172.5(6) . . . . ?
C5A C6A C7A C8A -1.2(6) . . . . ?
C5A N2A C8A C9A 179.6(5) . . . . ?
Pd1A N2A C8A C9A -12.2(9) . . . . ?
C5A N2A C8A C7A 1.2(6) . . . . ?
Pd1A N2A C8A C7A 169.4(4) . . . . ?
C6A C7A C8A N2A 0.1(6) . . . . ?
C6A C7A C8A C9A -178.4(5) . . . . ?
N2A C8A C9A C10A -5.6(9) . . . . ?
C7A C8A C9A C10A 172.5(5) . . . . ?
N2A C8A C9A C35A 175.5(5) . . . . ?
C7A C8A C9A C35A -6.4(8) . . . . ?
C8A C9A C10A C11A -176.2(5) . . . . ?
C35A C9A C10A C11A 2.7(8) . . . . ?
C8A C9A C10A C13A 4.4(9) . . . . ?
C35A C9A C10A C13A -176.7(5) . . . . ?
C9A C10A C11A C12A 178.9(5) . . . . ?
C13A C10A C11A C12A -1.6(6) . . . . ?
C13A N3A C12A C14A -175.8(5) . . . . ?
C13A N3A C12A C11A 4.0(6) . . . . ?
C10A C11A C12A N3A -1.2(6) . . . . ?
C10A C11A C12A C14A 178.6(6) . . . . ?
Pd1A O1A C13A N3A -179.3(5) . . . . ?
Pd1A O1A C13A C10A -3.6(12) . . . . ?
C12A N3A C13A O1A 171.8(5) . . . . ?
C12A N3A C13A C10A -5.0(6) . . . . ?
C9A C10A C13A O1A 7.4(11) . . . . ?
C11A C10A C13A O1A -172.1(7) . . . . ?
C9A C10A C13A N3A -176.6(5) . . . . ?
C11A C10A C13A N3A 3.9(6) . . . . ?
N3A C12A C14A C15A 3.2(8) . . . . ?
C11A C12A C14A C15A -176.6(6) . . . . ?
N3A C12A C14A C41A -179.2(5) . . . . ?
C11A C12A C14A C41A 1.0(9) . . . . ?
C18A N4A C15A C14A -177.5(5) . . . . ?
C18A N4A C15A C16A 1.1(6) . . . . ?
C12A C14A C15A N4A 6.8(8) . . . . ?
C41A C14A C15A N4A -170.8(5) . . . . ?
C12A C14A C15A C16A -171.6(5) . . . . ?
C41A C14A C15A C16A 10.8(9) . . . . ?
N4A C15A C16A C17A -1.1(7) . . . . ?
C14A C15A C16A C17A 177.4(6) . . . . ?
C15A C16A C17A C18A 0.6(7) . . . . ?
C15A N4A C18A C19A -179.3(5) . . . . ?
C15A N4A C18A C17A -0.7(6) . . . . ?
C16A C17A C18A N4A 0.0(7) . . . . ?
C16A C17A C18A C19A 178.4(6) . . . . ?
N4A C18A C19A C20A 1.7(8) . . . . ?
C17A C18A C19A C20A -176.5(6) . . . . ?
N4A C18A C19A C47A -179.4(4) . . . . ?
C17A C18A C19A C47A 2.3(8) . . . . ?
C18A C19A C20A C21A 174.8(5) . . . . ?
C47A C19A C20A C21A -4.1(8) . . . . ?
C18A C19A C20A S2A -1.8(8) . . . . ?
C47A C19A C20A S2A 179.3(4) . . . . ?
C23A S2A C20A C21A -0.2(4) . . . . ?
C23A S2A C20A C19A 176.9(5) . . . . ?
C19A C20A C21A C22A -175.7(5) . . . . ?
S2A C20A C21A C22A 1.4(6) . . . . ?
C20A C21A C22A C23A -2.3(8) . . . . ?
C21A C22A C23A C24A -177.5(5) . . . . ?
C21A C22A C23A S2A 2.1(6) . . . . ?
C20A S2A C23A C22A -1.1(4) . . . . ?
C20A S2A C23A C24A 178.5(5) . . . . ?
C22A C23A C24A C25A -23.5(9) . . . . ?
S2A C23A C24A C25A 157.1(5) . . . . ?
C22A C23A C24A S1A 145.7(5) . . . . ?
S2A C23A C24A S1A -33.8(7) . . . . ?
C27A S1A C24A C25A -5.1(4) . . . . ?
Pd1A S1A C24A C25A -129.7(3) . . . . ?
C27A S1A C24A C23A -176.0(5) . . . . ?
Pd1A S1A C24A C23A 59.4(6) . . . . ?
C23A C24A C25A C26A 175.0(5) . . . . ?
S1A C24A C25A C26A 4.1(6) . . . . ?
C24A C25A C26A C27A -0.5(7) . . . . ?
C25A C26A C27A C28A 177.7(5) . . . . ?
C25A C26A C27A S1A -3.6(5) . . . . ?
C24A S1A C27A C28A -176.3(4) . . . . ?
Pd1A S1A C27A C28A -33.1(4) . . . . ?
C24A S1A C27A C26A 5.0(4) . . . . ?
Pd1A S1A C27A C26A 148.1(3) . . . . ?
N1A C1A C28A C27A 9.9(8) . . . . ?
C2A C1A C28A C27A -175.9(5) . . . . ?
N1A C1A C28A C29A -163.2(5) . . . . ?
C2A C1A C28A C29A 11.0(8) . . . . ?
C26A C27A C28A C1A -167.6(5) . . . . ?
S1A C27A C28A C1A 13.9(7) . . . . ?
C26A C27A C28A C29A 5.6(7) . . . . ?
S1A C27A C28A C29A -173.0(4) . . . . ?
C1A C28A C29A C34A 59.1(7) . . . . ?
C27A C28A C29A C34A -114.7(6) . . . . ?
C1A C28A C29A C30A -120.9(6) . . . . ?
C27A C28A C29A C30A 65.3(7) . . . . ?
C34A C29A C30A F1A -178.1(5) . . . . ?
C28A C29A C30A F1A 1.9(8) . . . . ?
C34A C29A C30A C31A 0.7(8) . . . . ?
C28A C29A C30A C31A -179.3(5) . . . . ?
F1A C30A C31A F2A -0.9(9) . . . . ?
C29A C30A C31A F2A -179.7(6) . . . . ?
F1A C30A C31A C32A 178.1(6) . . . . ?
C29A C30A C31A C32A -0.8(9) . . . . ?
F2A C31A C32A C33A 179.9(6) . . . . ?
C30A C31A C32A C33A 1.0(10) . . . . ?
F2A C31A C32A F3A -1.3(10) . . . . ?
C30A C31A C32A F3A 179.7(6) . . . . ?
C31A C32A C33A F4A 179.8(6) . . . . ?
F3A C32A C33A F4A 1.0(10) . . . . ?
C31A C32A C33A C34A -1.2(10) . . . . ?
F3A C32A C33A C34A -179.9(6) . . . . ?
C30A C29A C34A F5A -179.0(5) . . . . ?
C28A C29A C34A F5A 1.0(8) . . . . ?
C30A C29A C34A C33A -0.9(8) . . . . ?
C28A C29A C34A C33A 179.1(5) . . . . ?
F4A C33A C34A F5A -1.7(8) . . . . ?
C32A C33A C34A F5A 179.3(5) . . . . ?
F4A C33A C34A C29A -179.8(5) . . . . ?
C32A C33A C34A C29A 1.2(9) . . . . ?
C8A C9A C35A C40A 89.1(6) . . . . ?
C10A C9A C35A C40A -89.9(6) . . . . ?
C8A C9A C35A C36A -89.2(6) . . . . ?
C10A C9A C35A C36A 91.7(6) . . . . ?
C40A C35A C36A F6A -178.1(5) . . . . ?
C9A C35A C36A F6A 0.3(8) . . . . ?
C40A C35A C36A C37A -1.0(9) . . . . ?
C9A C35A C36A C37A 177.5(6) . . . . ?
F6A C36A C37A F7A -0.5(9) . . . . ?
C35A C36A C37A F7A -177.7(6) . . . . ?
F6A C36A C37A C38A 178.8(6) . . . . ?
C35A C36A C37A C38A 1.6(10) . . . . ?
F7A C37A C38A C39A 177.5(6) . . . . ?
C36A C37A C38A C39A -1.8(10) . . . . ?
F7A C37A C38A F8A -0.3(10) . . . . ?
C36A C37A C38A F8A -179.6(6) . . . . ?
F8A C38A C39A F9A -0.2(9) . . . . ?
C37A C38A C39A F9A -178.0(6) . . . . ?
F8A C38A C39A C40A 179.2(6) . . . . ?
C37A C38A C39A C40A 1.4(9) . . . . ?
C38A C39A C40A F10A -178.0(6) . . . . ?
F9A C39A C40A F10A 1.4(9) . . . . ?
C38A C39A C40A C35A -0.9(9) . . . . ?
F9A C39A C40A C35A 178.5(5) . . . . ?
C36A C35A C40A F10A 177.7(5) . . . . ?
C9A C35A C40A F10A -0.7(8) . . . . ?
C36A C35A C40A C39A 0.6(8) . . . . ?
C9A C35A C40A C39A -177.8(5) . . . . ?
C12A C14A C41A C46A 94.5(7) . . . . ?
C15A C14A C41A C46A -87.8(7) . . . . ?
C12A C14A C41A C42A -87.9(7) . . . . ?
C15A C14A C41A C42A 89.8(7) . . . . ?
C46A C41A C42A F11A -178.7(6) . . . . ?
C14A C41A C42A F11A 3.6(9) . . . . ?
C46A C41A C42A C43A -1.1(10) . . . . ?
C14A C41A C42A C43A -178.8(6) . . . . ?
F11A C42A C43A C44A -179.5(8) . . . . ?
C41A C42A C43A C44A 2.8(13) . . . . ?
F11A C42A C43A F12A -2.2(12) . . . . ?
C41A C42A C43A F12A -179.9(7) . . . . ?
F12A C43A C44A F13A 1.9(14) . . . . ?
C42A C43A C44A F13A 179.1(8) . . . . ?
F12A C43A C44A C45A -178.6(8) . . . . ?
C42A C43A C44A C45A -1.4(14) . . . . ?
C43A C44A C45A F14A -178.8(9) . . . . ?
F13A C44A C45A F14A 0.8(14) . . . . ?
C43A C44A C45A C46A -1.7(13) . . . . ?
F13A C44A C45A C46A 177.9(7) . . . . ?
C42A C41A C46A F15A -177.9(6) . . . . ?
C14A C41A C46A F15A -0.3(10) . . . . ?
C42A C41A C46A C45A -1.9(10) . . . . ?
C14A C41A C46A C45A 175.7(6) . . . . ?
F14A C45A C46A F15A -3.2(11) . . . . ?
C44A C45A C46A F15A 179.4(7) . . . . ?
F14A C45A C46A C41A -179.3(7) . . . . ?
C44A C45A C46A C41A 3.3(12) . . . . ?
C20A C19A C47A C48A 107.1(6) . . . . ?
C18A C19A C47A C48A -71.9(7) . . . . ?
C20A C19A C47A C52A -75.1(7) . . . . ?
C18A C19A C47A C52A 105.9(6) . . . . ?
C52A C47A C48A F16A 178.9(5) . . . . ?
C19A C47A C48A F16A -3.1(8) . . . . ?
C52A C47A C48A C49A -1.4(8) . . . . ?
C19A C47A C48A C49A 176.6(5) . . . . ?
F16A C48A C49A F17A 0.8(8) . . . . ?
C47A C48A C49A F17A -178.9(5) . . . . ?
F16A C48A C49A C50A -179.4(5) . . . . ?
C47A C48A C49A C50A 0.9(9) . . . . ?
F17A C49A C50A F18A -1.3(8) . . . . ?
C48A C49A C50A F18A 178.9(5) . . . . ?
F17A C49A C50A C51A -179.8(5) . . . . ?
C48A C49A C50A C51A 0.4(9) . . . . ?
F18A C50A C51A F19A 2.3(8) . . . . ?
C49A C50A C51A F19A -179.2(5) . . . . ?
F18A C50A C51A C52A -179.7(5) . . . . ?
C49A C50A C51A C52A -1.2(8) . . . . ?
F19A C51A C52A F20A 0.8(8) . . . . ?
C50A C51A C52A F20A -177.2(5) . . . . ?
F19A C51A C52A C47A 178.7(5) . . . . ?
C50A C51A C52A C47A 0.6(9) . . . . ?
C48A C47A C52A F20A 178.4(5) . . . . ?
C19A C47A C52A F20A 0.4(8) . . . . ?
C48A C47A C52A C51A 0.7(8) . . . . ?
C19A C47A C52A C51A -177.3(5) . . . . ?

loop_
_platon_squeeze_void_nr
_platon_squeeze_void_average_x
_platon_squeeze_void_average_y
_platon_squeeze_void_average_z
_platon_squeeze_void_volume
_platon_squeeze_void_count_electrons
_platon_squeeze_void_content
1 0.000 0.000 0.000 10 1 ' '
2 -0.009 0.000 0.500 657 136 ' '
3 0.500 0.500 0.500 190 46 ' '
4 0.440 0.811 0.813 29 4 ' '
5 0.560 0.188 0.187 28 3 ' '
